data_1549785
loop_
_publ_author_name
'Higashino, Tomohiro'
'Kumagai, Atsushi'
'Sakaki, Shigeyoshi'
'Imahori, Hiroshi'

_publ_section_title
;
 Reversible \p-system switching of thiophene-fused thiahexaphyrins by
 solvent and oxidation/reduction.
;
_journal_issue 38
_journal_name_full 'Chemical science'
_journal_page_first 7528
_journal_page_last 7539
_journal_paper_doi 10.1039/c8sc02448k
_journal_volume 9
_journal_year 2018
_chemical_formula_moiety 'C56 H13 F20 N5 S3, 1.5(C6 H5 Cl)'
_chemical_formula_sum 'C65 H20.5 Cl1.5 F20 N5 S3'
_chemical_formula_weight 1400.70
_space_group_crystal_system triclinic
_space_group_IT_number 2
_space_group_name_Hall '-P 1'
_space_group_name_H-M_alt 'P -1'
_symmetry_space_group_name_Hall '-P 1'
_symmetry_space_group_name_H-M 'P -1'
_atom_sites_solution_hydrogens geom
_audit_creation_method SHELXL-2014
_audit_update_record
;
2018-05-07 deposited with the CCDC.
2018-08-07 downloaded from the CCDC.
;
_cell_angle_alpha 94.738(3)
_cell_angle_beta 102.606(4)
_cell_angle_gamma 93.061(5)
_cell_formula_units_Z 4
_cell_length_a 13.765(3)
_cell_length_b 17.271(3)
_cell_length_c 24.190(5)
_cell_measurement_reflns_used 11707
_cell_measurement_temperature 123(2)
_cell_measurement_theta_max 27.5029
_cell_measurement_theta_min 3.0078
_cell_volume 5577.9(19)
_computing_structure_refinement 'SHELXL-2014 (Sheldrick, 2014)'
_computing_structure_solution 'SHELXS-2014 (Sheldrick, 2014)'
_diffrn_ambient_temperature 123(2)
_diffrn_detector_area_resol_mean 28.5714
_diffrn_measured_fraction_theta_full 0.978
_diffrn_measured_fraction_theta_max 0.965
_diffrn_measurement_device_type 'Saturn70 CCD (4x4 bin mode)'
_diffrn_measurement_method dtprofit.ref
_diffrn_radiation_type MoK\a
_diffrn_radiation_wavelength 0.7107
_diffrn_reflns_av_R_equivalents 0.0567
_diffrn_reflns_av_unetI/netI 0.1085
_diffrn_reflns_Laue_measured_fraction_full 0.978
_diffrn_reflns_Laue_measured_fraction_max 0.965
_diffrn_reflns_limit_h_max 17
_diffrn_reflns_limit_h_min -15
_diffrn_reflns_limit_k_max 22
_diffrn_reflns_limit_k_min -18
_diffrn_reflns_limit_l_max 30
_diffrn_reflns_limit_l_min -30
_diffrn_reflns_number 44377
_diffrn_reflns_point_group_measured_fraction_full 0.978
_diffrn_reflns_point_group_measured_fraction_max 0.965
_diffrn_reflns_theta_full 25.241
_diffrn_reflns_theta_max 27.000
_diffrn_reflns_theta_min 3.008
_diffrn_source 'Rotating Anode'
_exptl_absorpt_coefficient_mu 0.323
_exptl_absorpt_correction_T_max 1.0000
_exptl_absorpt_correction_T_min 0.6946
_exptl_absorpt_correction_type multi-scan
_exptl_crystal_colour Violet
_exptl_crystal_density_diffrn 1.665
_exptl_crystal_description Prism
_exptl_crystal_F_000 2786
_exptl_crystal_size_max 0.250
_exptl_crystal_size_mid 0.100
_exptl_crystal_size_min 0.030
_refine_diff_density_max 2.104
_refine_diff_density_min -1.284
_refine_diff_density_rms 0.114
_refine_ls_extinction_method none
_refine_ls_goodness_of_fit_ref 1.071
_refine_ls_hydrogen_treatment constr
_refine_ls_matrix_type full
_refine_ls_number_parameters 1956
_refine_ls_number_reflns 23504
_refine_ls_number_restraints 338
_refine_ls_restrained_S_all 1.077
_refine_ls_R_factor_all 0.1727
_refine_ls_R_factor_gt 0.1121
_refine_ls_shift/su_max 0.000
_refine_ls_shift/su_mean 0.000
_refine_ls_structure_factor_coef Fsqd
_refine_ls_weighting_details 'w=1/[\s^2^(Fo^2^)+(0.1899P)^2^+4.1872P] where P=(Fo^2^+2Fc^2^)/3'
_refine_ls_weighting_scheme calc
_refine_ls_wR_factor_gt 0.3026
_refine_ls_wR_factor_ref 0.3578
_reflns_Friedel_coverage 0.000
_reflns_number_gt 13238
_reflns_number_total 23504
_reflns_threshold_expression 'I > 2\s(I)'
_cod_data_source_file c8sc02448k2.cif
_cod_data_source_block 1101ku
_cod_depositor_comments
;
The following automatic conversions were performed:

'_exptl_absorpt_correction_type' value 'Multi-scan' changed to
'multi-scan' according to
/home/data/users/saulius/crontab/automatic-downloads/rss-feeds/RSC/lib/dictionaries/cif_core.dic
dictionary named 'cif_core.dic' version 2.4.2 from 2011-04-26.

Automatic conversion script
Id: cif_fix_values 4973 2017-02-22 13:04:09Z antanas 

2019-08-14
Z value and formula fixed to values more according to usual
chemical conventions.                 miguel

 Adding full bibliography for 1549784--1549785.cif.
;
_cod_original_cell_volume 5577.7(19)
_cod_original_formula_moiety '2(C56 H13 F20 N5 S3), 2(C6 H5 Cl), C6 Cl'
_cod_original_formula_sum 'C130 H36 Cl3 F40 N10 S6'
_cod_original_formula_units_Z 2
_cod_original_formula_weight 2796.40
_cod_database_code 1549785
_shelx_space_group_comment
;
The symmetry employed for this shelxl refinement is uniquely defined
by the following loop, which should always be used as a source of
symmetry information in preference to the above space-group names.
They are only intended as comments.
;
_shelx_estimated_absorpt_t_min 0.924
_shelx_estimated_absorpt_t_max 0.990
_shelxl_version_number 2014-3

loop_
_space_group_symop_operation_xyz
'x, y, z'
'-x, -y, -z'

loop_
_atom_site_label
_atom_site_type_symbol
_atom_site_fract_x
_atom_site_fract_y
_atom_site_fract_z
_atom_site_U_iso_or_equiv
_atom_site_adp_type
_atom_site_occupancy
_atom_site_site_symmetry_order
_atom_site_calc_flag
_atom_site_refinement_flags_posn
_atom_site_refinement_flags_adp
_atom_site_refinement_flags_occupancy
_atom_site_disorder_assembly
_atom_site_disorder_group
C1 C 0.3843(4) 0.4824(4) 0.5253(2) 0.0370(13) Uani 1 1 d . . . . .
C2 C 0.4034(4) 0.4447(4) 0.5767(2) 0.0411(14) Uani 1 1 d . . . . .
C3 C 0.3956(4) 0.3604(4) 0.5640(2) 0.0415(14) Uani 1 1 d . . . . .
C4 C 0.3722(4) 0.3421(4) 0.5035(2) 0.0376(13) Uani 1 1 d . . . . .
C5 C 0.3597(4) 0.2623(4) 0.4869(3) 0.0448(15) Uani 1 1 d . . . . .
C6 C 0.3323(4) 0.2297(4) 0.4280(3) 0.0382(13) Uani 1 1 d . . . . .
C7 C 0.3641(4) 0.2689(4) 0.3821(3) 0.0375(13) Uani 1 1 d . . . . .
H21 H 0.4045 0.3163 0.3861 0.045 Uiso 1 1 calc R U . . .
C8 C 0.3243(4) 0.2239(3) 0.3334(3) 0.0379(13) Uani 1 1 d . . . . .
H22 H 0.3322 0.2322 0.2963 0.045 Uiso 1 1 calc R U . . .
C9 C 0.2655(4) 0.1584(4) 0.3497(3) 0.0400(14) Uani 1 1 d . . . . .
C10 C 0.2077(5) 0.1019(4) 0.3138(3) 0.0563(19) Uani 1 1 d . . . . .
C11 C 0.1926(5) 0.0952(4) 0.2524(3) 0.0509(17) Uani 1 1 d . . . . .
C12 C 0.1701(5) 0.0213(4) 0.2176(3) 0.057(2) Uani 1 1 d . . . . .
H23 H 0.1583 -0.0282 0.2303 0.069 Uiso 1 1 calc R U . . .
C13 C 0.1690(5) 0.0364(4) 0.1641(3) 0.0551(19) Uani 1 1 d . . . . .
H24 H 0.1603 -0.0001 0.1315 0.066 Uiso 1 1 calc R U . . .
C14 C 0.1840(4) 0.1212(3) 0.1666(3) 0.0393(13) Uani 1 1 d . . . . .
C15 C 0.1797(4) 0.1618(3) 0.1192(2) 0.0338(12) Uani 1 1 d . . . . .
C16 C 0.1820(4) 0.2430(3) 0.1152(2) 0.0355(12) Uani 1 1 d . . . . .
C17 C 0.1753(4) 0.2798(3) 0.0660(3) 0.0387(13) Uani 1 1 d . . . . .
H25 H 0.1685 0.2549 0.0287 0.046 Uiso 1 1 calc R U . . .
C18 C 0.1801(4) 0.3589(4) 0.0806(2) 0.0374(13) Uani 1 1 d . . . . .
H26 H 0.1771 0.3980 0.0550 0.045 Uiso 1 1 calc R U . . .
C19 C 0.1901(4) 0.3720(3) 0.1390(2) 0.0318(12) Uani 1 1 d . . . . .
C20 C 0.2017(4) 0.4479(3) 0.1707(2) 0.0326(12) Uani 1 1 d . . . . .
C21 C 0.2356(4) 0.4658(3) 0.2283(2) 0.0347(12) Uani 1 1 d . . . . .
C22 C 0.2742(4) 0.4180(3) 0.2737(2) 0.0355(12) Uani 1 1 d . . . . .
H27 H 0.2777 0.3631 0.2704 0.043 Uiso 1 1 calc R U . . .
C23 C 0.3042(4) 0.4672(4) 0.3217(2) 0.0398(13) Uani 1 1 d . . . . .
H28 H 0.3331 0.4535 0.3586 0.048 Uiso 1 1 calc R U . . .
C24 C 0.2839(5) 0.5449(4) 0.3058(3) 0.0425(14) Uani 1 1 d . . . . .
C25 C 0.3064(6) 0.6204(4) 0.3398(3) 0.0556(18) Uani 1 1 d . . . . .
C26 C 0.3365(5) 0.6336(4) 0.3973(3) 0.0437(14) Uani 1 1 d . . . . .
C27 C 0.3612(5) 0.7084(4) 0.4313(3) 0.0524(17) Uani 1 1 d . . . . .
H29 H 0.3631 0.7580 0.4170 0.063 Uiso 1 1 calc R U . . .
C28 C 0.3808(5) 0.6949(4) 0.4863(3) 0.0463(15) Uani 1 1 d . . . . .
H30 H 0.3969 0.7324 0.5185 0.056 Uiso 1 1 calc R U . . .
C29 C 0.3720(4) 0.6098(4) 0.4862(3) 0.0388(13) Uani 1 1 d . . . . .
C30 C 0.3886(4) 0.5623(4) 0.5324(2) 0.0374(13) Uani 1 1 d . . . . .
S1 S 0.35613(10) 0.42104(9) 0.46317(6) 0.0364(3) Uani 1 1 d . . . . .
N1 N 0.2759(4) 0.1650(3) 0.4090(2) 0.0483(14) Uani 1 1 d . . . . .
N2 N 0.1985(4) 0.1546(3) 0.2217(2) 0.0373(11) Uani 1 1 d . . . . .
N3 N 0.1911(3) 0.3000(3) 0.1596(2) 0.0329(10) Uani 1 1 d . . . . .
H45 H 0.1966 0.2917 0.1956 0.040 Uiso 1 1 calc R U . . .
N4 N 0.2430(4) 0.5439(3) 0.2505(2) 0.0431(12) Uani 1 1 d . . . . .
N5 N 0.3470(3) 0.5736(3) 0.4332(2) 0.0352(10) Uani 1 1 d . . . . .
C31A C 0.1709(5) 0.0281(3) 0.3340(3) 0.032(2) Uani 0.554(3) 1 d G . P A 1
C32A C 0.0680(4) 0.0117(4) 0.3219(3) 0.042(3) Uani 0.554(3) 1 d G . P A 1
C33A C 0.0276(4) -0.0527(4) 0.3422(3) 0.044(3) Uani 0.554(3) 1 d G . P A 1
C34A C 0.0900(5) -0.1007(3) 0.3746(3) 0.039(3) Uani 0.554(3) 1 d G . P A 1
C35A C 0.1929(5) -0.0844(4) 0.3868(3) 0.041(3) Uani 0.554(3) 1 d G . P A 1
C36A C 0.2333(4) -0.0199(4) 0.3665(3) 0.036(2) Uani 0.554(3) 1 d G . P A 1
F1A F 0.0069(5) 0.0570(4) 0.2906(3) 0.0539(19) Uani 0.554(3) 1 d . . P A 1
F2A F -0.0707(5) -0.0675(4) 0.3316(4) 0.062(2) Uani 0.554(3) 1 d . . P A 1
F3A F 0.0480(5) -0.1625(4) 0.3930(3) 0.0526(18) Uani 0.554(3) 1 d . . P A 1
F4A F 0.2509(5) -0.1323(4) 0.4163(3) 0.057(2) Uani 0.554(3) 1 d . . P A 1
F5A F 0.3309(5) -0.0082(4) 0.3773(3) 0.0490(17) Uani 0.554(3) 1 d . . P A 1
C31B C 0.1415(7) 0.0546(5) 0.3515(4) 0.045(3) Uani 0.446(3) 1 d G U P A 2
C32B C 0.0654(7) 0.0818(5) 0.3756(4) 0.051(3) Uani 0.446(3) 1 d G U P A 2
C33B C 0.0166(6) 0.0332(6) 0.4056(4) 0.057(3) Uani 0.446(3) 1 d G U P A 2
C34B C 0.0439(7) -0.0426(6) 0.4114(4) 0.054(3) Uani 0.446(3) 1 d G U P A 2
C35B C 0.1200(8) -0.0697(4) 0.3872(5) 0.053(3) Uani 0.446(3) 1 d G U P A 2
C36B C 0.1688(7) -0.0211(6) 0.3573(4) 0.046(3) Uani 0.446(3) 1 d G U P A 2
F1B F 0.0262(7) 0.1509(5) 0.3836(5) 0.093(4) Uani 0.446(3) 1 d . U P A 2
F2B F -0.0523(7) 0.0581(6) 0.4360(5) 0.076(3) Uani 0.446(3) 1 d . U P A 2
F3B F -0.0044(8) -0.0901(6) 0.4404(4) 0.073(3) Uani 0.446(3) 1 d . U P A 2
F4B F 0.1459(8) -0.1426(6) 0.3920(5) 0.070(3) Uani 0.446(3) 1 d . U P A 2
F5B F 0.2389(7) -0.0489(6) 0.3366(5) 0.061(2) Uani 0.446(3) 1 d . U P A 2
C37 C 0.1738(5) 0.1139(4) 0.0634(3) 0.0458(15) Uani 1 1 d . . . . .
C38 C 0.0892(6) 0.1018(5) 0.0216(3) 0.066(2) Uani 1 1 d . . . . .
C39 C 0.0869(7) 0.0592(6) -0.0313(4) 0.081(3) Uani 1 1 d . . . . .
C40 C 0.1754(9) 0.0294(5) -0.0380(4) 0.073(2) Uani 1 1 d . . . . .
C41 C 0.2598(7) 0.0408(4) 0.0009(4) 0.067(2) Uani 1 1 d . . . . .
C42 C 0.2604(6) 0.0818(4) 0.0528(3) 0.0549(19) Uani 1 1 d . . . . .
F6 F 0.0041(3) 0.1291(4) 0.0304(2) 0.0893(16) Uani 1 1 d . . . . .
F7 F 0.0029(5) 0.0472(4) -0.0698(3) 0.124(2) Uani 1 1 d . . . . .
F8 F 0.1730(6) -0.0111(3) -0.0894(2) 0.118(2) Uani 1 1 d . . . . .
F9 F 0.3447(4) 0.0128(3) -0.0084(2) 0.0848(16) Uani 1 1 d . . . . .
F10 F 0.3450(3) 0.0913(3) 0.0910(2) 0.0622(11) Uani 1 1 d . . . . .
C43 C 0.1762(4) 0.5137(3) 0.1342(2) 0.0373(13) Uani 1 1 d . . . . .
C44 C 0.0811(5) 0.5159(4) 0.0993(3) 0.0418(14) Uani 1 1 d . . . . .
C45 C 0.0574(5) 0.5750(4) 0.0645(3) 0.0489(16) Uani 1 1 d . . . . .
C46 C 0.1256(6) 0.6353(4) 0.0653(3) 0.0577(19) Uani 1 1 d . . . . .
C47 C 0.2200(6) 0.6351(4) 0.0995(3) 0.0528(17) Uani 1 1 d . . . . .
C48 C 0.2438(5) 0.5755(3) 0.1326(2) 0.0419(14) Uani 1 1 d . . . . .
F11 F 0.0112(3) 0.4581(2) 0.09680(16) 0.0477(9) Uani 1 1 d . . . . .
F12 F -0.0354(3) 0.5733(3) 0.03109(18) 0.0655(12) Uani 1 1 d . . . . .
F13 F 0.1006(4) 0.6931(3) 0.0331(2) 0.0773(14) Uani 1 1 d . . . . .
F14 F 0.2873(4) 0.6943(2) 0.10017(19) 0.0688(12) Uani 1 1 d . . . . .
F15 F 0.3382(3) 0.5765(2) 0.16267(15) 0.0482(9) Uani 1 1 d . . . . .
C49A C 0.3118(6) 0.6866(4) 0.3046(3) 0.040(2) Uani 0.640(6) 1 d G . P B 3
C50A C 0.3819(6) 0.6949(5) 0.2715(3) 0.055(3) Uani 0.640(6) 1 d G . P B 3
C51A C 0.3729(6) 0.7509(5) 0.2329(3) 0.061(3) Uani 0.640(6) 1 d G . P B 3
C52A C 0.2937(8) 0.7986(5) 0.2274(3) 0.066(5) Uani 0.640(6) 1 d G . P B 3
C53A C 0.2236(7) 0.7902(5) 0.2605(4) 0.057(3) Uani 0.640(6) 1 d G . P B 3
C54A C 0.2327(6) 0.7342(4) 0.2990(3) 0.049(3) Uani 0.640(6) 1 d G . P B 3
F16A F 0.4559(5) 0.6481(4) 0.2749(3) 0.0626(19) Uani 0.640(6) 1 d . . P B 3
F17A F 0.4430(6) 0.7589(5) 0.2020(3) 0.086(3) Uani 0.640(6) 1 d . . P B 3
F18A F 0.2845(7) 0.8521(4) 0.1902(3) 0.077(2) Uani 0.640(6) 1 d . . P B 3
F19A F 0.1497(7) 0.8371(4) 0.2548(3) 0.081(2) Uani 0.640(6) 1 d . . P B 3
F20A F 0.1657(6) 0.7269(4) 0.3280(3) 0.068(2) Uani 0.640(6) 1 d . . P B 3
C49B C 0.2470(11) 0.6887(8) 0.3020(6) 0.066(7) Uani 0.360(6) 1 d G . P B 4
C50B C 0.3149(9) 0.7356(9) 0.2824(7) 0.079(9) Uani 0.360(6) 1 d G . P B 4
C51B C 0.2810(12) 0.7869(9) 0.2423(7) 0.069(9) Uani 0.360(6) 1 d G . P B 4
C52B C 0.1791(13) 0.7913(8) 0.2218(6) 0.064(7) Uani 0.360(6) 1 d G . P B 4
C53B C 0.1112(10) 0.7444(9) 0.2414(6) 0.072(7) Uani 0.360(6) 1 d G . P B 4
C54B C 0.1451(10) 0.6931(8) 0.2815(6) 0.058(5) Uani 0.360(6) 1 d G . P B 4
F16B F 0.4130(13) 0.7284(12) 0.2980(7) 0.096(6) Uani 0.360(6) 1 d . . P B 4
F17B F 0.3445(18) 0.8311(12) 0.2212(10) 0.118(7) Uani 0.360(6) 1 d . . P B 4
F18B F 0.1436(14) 0.8397(8) 0.1823(6) 0.095(5) Uani 0.360(6) 1 d . . P B 4
F19B F 0.0135(11) 0.7492(10) 0.2196(6) 0.090(5) Uani 0.360(6) 1 d . . P B 4
F20B F 0.0809(8) 0.6493(7) 0.2979(5) 0.065(3) Uani 0.360(6) 1 d . . P B 4
S2 S 0.41677(11) 0.59192(11) 0.60522(6) 0.0447(4) Uani 1 1 d . . . . .
C55 C 0.4234(4) 0.4999(4) 0.6231(3) 0.0481(16) Uani 1 1 d . . . . .
H31 H 0.4392 0.4872 0.6614 0.058 Uiso 1 1 calc R U . . .
S3 S 0.37767(12) 0.21102(11) 0.54601(7) 0.0490(4) Uani 1 1 d . . . . .
C56 C 0.4024(5) 0.2939(4) 0.5917(3) 0.0487(16) Uani 1 1 d . . . . .
H32 H 0.4190 0.2941 0.6320 0.058 Uiso 1 1 calc R U . . .
C57 C 0.8775(4) 0.5141(4) 0.5003(3) 0.0451(16) Uani 1 1 d . . . . .
C58 C 0.8919(4) 0.4714(4) 0.5485(3) 0.0450(16) Uani 1 1 d . . . . .
C59 C 0.8810(4) 0.3878(4) 0.5305(3) 0.0424(15) Uani 1 1 d . . . . .
C60 C 0.8574(4) 0.3749(4) 0.4703(2) 0.0379(13) Uani 1 1 d . . . . .
C61 C 0.8380(4) 0.2969(4) 0.4483(2) 0.0424(14) Uani 1 1 d . . . . .
C62 C 0.8064(4) 0.2700(4) 0.3887(2) 0.0364(13) Uani 1 1 d . . . . .
C63 C 0.8346(4) 0.3139(4) 0.3441(2) 0.0368(13) Uani 1 1 d . . . . .
H33 H 0.8745 0.3617 0.3495 0.044 Uiso 1 1 calc R U . . .
C64 C 0.7925(4) 0.2725(3) 0.2945(2) 0.0339(12) Uani 1 1 d . . . . .
H34 H 0.7976 0.2847 0.2576 0.041 Uiso 1 1 calc R U . . .
C65 C 0.7371(4) 0.2048(3) 0.3085(2) 0.0336(12) Uani 1 1 d . . . . .
C66 C 0.6785(4) 0.1494(3) 0.2711(2) 0.0322(12) Uani 1 1 d . . . . .
C67 C 0.6593(4) 0.1489(3) 0.2091(2) 0.0318(11) Uani 1 1 d . . . . .
C68 C 0.6282(4) 0.0776(4) 0.1710(2) 0.0390(13) Uani 1 1 d . . . . .
H35 H 0.6152 0.0269 0.1816 0.047 Uiso 1 1 calc R U . . .
C69 C 0.6215(5) 0.0982(3) 0.1178(2) 0.0395(13) Uani 1 1 d . . . . .
H36 H 0.6036 0.0649 0.0833 0.047 Uiso 1 1 calc R U . . .
C70 C 0.6472(4) 0.1809(3) 0.1239(2) 0.0333(12) Uani 1 1 d . . . . .
C71 C 0.6487(4) 0.2243(3) 0.0793(2) 0.0315(11) Uani 1 1 d . . . . .
C72 C 0.6668(4) 0.3073(3) 0.0808(2) 0.0344(12) Uani 1 1 d . . . . .
C73 C 0.6674(5) 0.3507(4) 0.0344(3) 0.0437(14) Uani 1 1 d . . . . .
H37 H 0.6558 0.3302 -0.0043 0.052 Uiso 1 1 calc R U . . .
C74 C 0.6873(5) 0.4270(4) 0.0541(3) 0.0482(16) Uani 1 1 d . . . . .
H38 H 0.6928 0.4689 0.0316 0.058 Uiso 1 1 calc R U . . .
C75 C 0.6984(5) 0.4336(3) 0.1138(3) 0.0391(13) Uani 1 1 d . . . . .
C76 C 0.7212(4) 0.5052(3) 0.1495(3) 0.0385(13) Uani 1 1 d . . . . .
C77 C 0.7391(4) 0.5197(3) 0.2078(3) 0.0387(13) Uani 1 1 d . . . . .
C78 C 0.7400(5) 0.4697(4) 0.2537(3) 0.0445(15) Uani 1 1 d . . . . .
H39 H 0.7267 0.4148 0.2499 0.053 Uiso 1 1 calc R U . . .
C79 C 0.7637(5) 0.5172(4) 0.3029(3) 0.0492(16) Uani 1 1 d . . . . .
H40 H 0.7700 0.5023 0.3404 0.059 Uiso 1 1 calc R U . . .
C80 C 0.7773(4) 0.5960(4) 0.2867(3) 0.0447(15) Uani 1 1 d . . . . .
C81 C 0.8037(5) 0.6696(4) 0.3229(3) 0.0498(17) Uani 1 1 d . . . . .
C82 C 0.8304(4) 0.6785(4) 0.3803(3) 0.0505(17) Uani 1 1 d . . . . .
C83 C 0.8516(5) 0.7504(4) 0.4201(4) 0.064(2) Uani 1 1 d . . . . .
H41 H 0.8491 0.8021 0.4093 0.076 Uiso 1 1 calc R U . . .
C84 C 0.8746(5) 0.7313(5) 0.4734(4) 0.064(2) Uani 1 1 d . . . . .
H42 H 0.8915 0.7655 0.5074 0.076 Uiso 1 1 calc R U . . .
C85 C 0.8681(4) 0.6444(4) 0.4679(3) 0.0476(17) Uani 1 1 d . . . . .
C86 C 0.8840(4) 0.5944(5) 0.5112(3) 0.0528(19) Uani 1 1 d . . . . .
S4 S 0.84933(10) 0.45898(10) 0.43512(6) 0.0406(4) Uani 1 1 d . . . . .
N6 N 0.7514(3) 0.2050(3) 0.36790(19) 0.0354(11) Uani 1 1 d . . . . .
N7 N 0.6692(3) 0.2112(3) 0.18095(18) 0.0300(9) Uani 1 1 d . . . . .
N8 N 0.6856(3) 0.3595(3) 0.1289(2) 0.0339(10) Uani 1 1 d . . . . .
H46 H 0.6888 0.3473 0.1638 0.041 Uiso 1 1 calc R U . . .
N9 N 0.7619(4) 0.5975(3) 0.2314(2) 0.0425(12) Uani 1 1 d . . . . .
N10 N 0.8424(4) 0.6145(3) 0.4139(3) 0.0482(14) Uani 1 1 d . . . . .
C87 C 0.6346(4) 0.0799(3) 0.2923(2) 0.0375(13) Uani 1 1 d . . . . .
C88 C 0.6913(5) 0.0287(4) 0.3225(3) 0.0510(17) Uani 1 1 d . . . . .
C89 C 0.6515(6) -0.0385(4) 0.3403(3) 0.0568(19) Uani 1 1 d . . . . .
C90 C 0.5505(6) -0.0546(4) 0.3266(3) 0.060(2) Uani 1 1 d . . . . .
C91 C 0.4897(5) -0.0061(5) 0.2954(3) 0.060(2) Uani 1 1 d . . . . .
C92 C 0.5331(5) 0.0602(4) 0.2799(3) 0.0480(16) Uani 1 1 d . . . . .
F21 F 0.7928(3) 0.0402(2) 0.3345(2) 0.0659(12) Uani 1 1 d . . . . .
F22 F 0.7132(4) -0.0874(3) 0.3688(2) 0.0832(16) Uani 1 1 d . . . . .
F23 F 0.5111(4) -0.1194(3) 0.3426(2) 0.0867(16) Uani 1 1 d . . . . .
F24 F 0.3922(3) -0.0240(3) 0.2804(2) 0.0852(16) Uani 1 1 d . . . . .
F25 F 0.4714(3) 0.1084(3) 0.25035(19) 0.0613(11) Uani 1 1 d . . . . .
C93 C 0.6290(4) 0.1821(3) 0.0206(2) 0.0337(12) Uani 1 1 d . . . . .
C94 C 0.5347(5) 0.1546(3) -0.0092(2) 0.0385(13) Uani 1 1 d . . . . .
C95 C 0.5169(5) 0.1170(3) -0.0634(3) 0.0407(14) Uani 1 1 d . . . . .
C96 C 0.5961(6) 0.1027(4) -0.0887(3) 0.0476(16) Uani 1 1 d . . . . .
C97 C 0.6921(5) 0.1280(4) -0.0593(3) 0.0482(16) Uani 1 1 d . . . . .
C98 C 0.7074(5) 0.1668(4) -0.0060(3) 0.0416(14) Uani 1 1 d . . . . .
F26 F 0.4556(2) 0.1658(2) 0.01406(15) 0.0458(8) Uani 1 1 d . . . . .
F27 F 0.4239(3) 0.0919(2) -0.09129(16) 0.0547(10) Uani 1 1 d . . . . .
F28 F 0.5808(4) 0.0643(2) -0.13982(16) 0.0665(12) Uani 1 1 d . . . . .
F29 F 0.7709(3) 0.1147(3) -0.08232(18) 0.0661(12) Uani 1 1 d . . . . .
F30 F 0.8014(3) 0.1906(2) 0.02201(17) 0.0532(9) Uani 1 1 d . . . . .
C99 C 0.7247(5) 0.5770(4) 0.1192(3) 0.0439(14) Uani 1 1 d . . . . .
C100 C 0.6405(6) 0.6145(4) 0.1014(4) 0.062(2) Uani 1 1 d . . . . .
C101 C 0.6429(5) 0.6884(4) 0.0814(4) 0.063(2) Uani 1 1 d . . . . .
C102 C 0.7319(6) 0.7213(4) 0.0754(3) 0.0529(17) Uani 1 1 d . . . . .
C103 C 0.8178(5) 0.6854(4) 0.0932(3) 0.0545(18) Uani 1 1 d . . . . .
C104 C 0.8129(5) 0.6137(4) 0.1143(3) 0.0516(17) Uani 1 1 d . . . . .
F31 F 0.5520(3) 0.5843(3) 0.1065(3) 0.097(2) Uani 1 1 d . . . . .
F32 F 0.5595(4) 0.7229(3) 0.0646(3) 0.112(2) Uani 1 1 d . . . . .
F33 F 0.7372(3) 0.7906(2) 0.0542(2) 0.0651(12) Uani 1 1 d . . . . .
F34 F 0.9060(3) 0.7207(3) 0.0898(3) 0.0837(16) Uani 1 1 d . . . . .
F35 F 0.8994(3) 0.5830(3) 0.1358(2) 0.0802(16) Uani 1 1 d . . . . .
C105 C 0.7964(9) 0.7413(6) 0.2815(5) 0.057(6) Uani 0.554(3) 1 d G . P A 1
C106 C 0.7106(8) 0.7813(8) 0.2689(6) 0.044(4) Uani 0.554(3) 1 d G . P A 1
C107 C 0.7053(8) 0.8401(8) 0.2326(6) 0.059(6) Uani 0.554(3) 1 d G . P A 1
C108 C 0.7859(9) 0.8589(6) 0.2090(4) 0.064(5) Uani 0.554(3) 1 d G . P A 1
C109 C 0.8718(7) 0.8189(6) 0.2216(4) 0.072(4) Uani 0.554(3) 1 d G . P A 1
C110 C 0.8771(7) 0.7601(6) 0.2578(5) 0.059(4) Uani 0.554(3) 1 d G . P A 1
F36A F 0.6399(7) 0.7661(7) 0.2902(5) 0.082(3) Uani 0.554(3) 1 d . . P A 1
F37A F 0.6283(10) 0.8765(7) 0.2187(5) 0.080(3) Uani 0.554(3) 1 d . . P A 1
F38A F 0.7842(11) 0.9131(7) 0.1723(5) 0.092(4) Uani 0.554(3) 1 d . . P A 1
F39A F 0.9512(9) 0.8362(10) 0.1988(6) 0.155(7) Uani 0.554(3) 1 d . . P A 1
F40A F 0.9592(7) 0.7227(7) 0.2693(5) 0.111(4) Uani 0.554(3) 1 d . . P A 1
C205 C 0.7995(9) 0.7407(6) 0.2989(6) 0.033(4) Uani 0.446(3) 1 d G . P A 2
C206 C 0.7080(7) 0.7544(8) 0.2648(8) 0.057(8) Uani 0.446(3) 1 d G . P A 2
C207 C 0.7000(8) 0.8184(9) 0.2333(6) 0.058(7) Uani 0.446(3) 1 d G . P A 2
C208 C 0.7834(10) 0.8687(7) 0.2358(5) 0.062(6) Uani 0.446(3) 1 d G . P A 2
C209 C 0.8749(8) 0.8550(6) 0.2699(5) 0.048(4) Uani 0.446(3) 1 d G . P A 2
C210 C 0.8830(7) 0.7910(6) 0.3015(4) 0.042(3) Uani 0.446(3) 1 d G . P A 2
F36B F 0.6209(6) 0.7129(6) 0.2636(4) 0.049(2) Uani 0.446(3) 1 d . . P A 2
F37B F 0.6086(12) 0.8322(8) 0.2011(7) 0.081(4) Uani 0.446(3) 1 d . . P A 2
F38B F 0.7765(11) 0.9317(7) 0.2045(6) 0.069(3) Uani 0.446(3) 1 d . . P A 2
F39B F 0.9563(7) 0.9025(6) 0.2720(5) 0.069(3) Uani 0.446(3) 1 d . . P A 2
F40B F 0.9696(6) 0.7787(5) 0.3329(4) 0.052(2) Uani 0.446(3) 1 d . . P A 2
S5 S 0.90922(12) 0.61580(13) 0.58488(8) 0.0606(6) Uani 1 1 d . . . . .
C111 C 0.9104(4) 0.5200(5) 0.5983(3) 0.056(2) Uani 1 1 d . . . . .
H43 H 0.9222 0.5026 0.6352 0.067 Uiso 1 1 calc R U . . .
S6 S 0.85331(12) 0.23929(11) 0.50410(7) 0.0498(4) Uani 1 1 d . . . . .
C112 C 0.8836(5) 0.3191(5) 0.5542(3) 0.0543(18) Uani 1 1 d . . . . .
H44 H 0.9003 0.3153 0.5940 0.065 Uiso 1 1 calc R U . . .
Cl1 Cl 0.41392(17) 0.4175(2) 0.05540(12) 0.1028(10) Uani 1 1 d . . . . .
C113 C 0.4258(5) 0.2974(4) 0.1195(3) 0.0554(19) Uani 1 1 d . . . . .
H1 H 0.4036 0.2657 0.0845 0.067 Uiso 1 1 calc R U . . .
C114 C 0.4767(5) 0.3084(6) 0.2196(4) 0.070(2) Uani 1 1 d . . . . .
H2 H 0.4906 0.2847 0.2543 0.084 Uiso 1 1 calc R U . . .
C115 C 0.4388(4) 0.3760(4) 0.1197(3) 0.0482(16) Uani 1 1 d . . . . .
C116 C 0.4697(5) 0.4238(5) 0.1694(4) 0.065(2) Uani 1 1 d . . . . .
H3 H 0.4776 0.4788 0.1695 0.078 Uiso 1 1 calc R U . . .
C117 C 0.4891(6) 0.3874(6) 0.2200(4) 0.072(3) Uani 1 1 d . . . . .
H4 H 0.5114 0.4184 0.2553 0.087 Uiso 1 1 calc R U . . .
C118 C 0.4443(5) 0.2641(5) 0.1692(4) 0.066(2) Uani 1 1 d . . . . .
H5 H 0.4346 0.2091 0.1687 0.080 Uiso 1 1 calc R U . . .
C119 C 0.9869(8) 0.3745(5) 0.2255(4) 0.048(3) Uani 0.554(3) 1 d G U P A 1
C120 C 1.0364(9) 0.3276(7) 0.2650(4) 0.046(3) Uani 0.554(3) 1 d DG U P A 1
H6 H 1.0759 0.3505 0.3003 0.055 Uiso 0.554(3) 1 calc R U P A 1
C121 C 1.0282(11) 0.2471(7) 0.2526(5) 0.050(4) Uani 0.554(3) 1 d G U P A 1
H7 H 1.0620 0.2151 0.2795 0.061 Uiso 0.554(3) 1 calc R U P A 1
C122 C 0.9704(12) 0.2136(5) 0.2008(6) 0.062(5) Uani 0.554(3) 1 d G U P A 1
H8 H 0.9647 0.1586 0.1924 0.075 Uiso 0.554(3) 1 calc R U P A 1
C123 C 0.9209(11) 0.2605(7) 0.1614(4) 0.066(4) Uani 0.554(3) 1 d G U P A 1
H9 H 0.8814 0.2376 0.1260 0.079 Uiso 0.554(3) 1 calc R U P A 1
C124 C 0.9292(9) 0.3409(7) 0.1738(4) 0.054(4) Uani 0.554(3) 1 d DG U P A 1
H10 H 0.8954 0.3730 0.1468 0.065 Uiso 0.554(3) 1 calc R U P A 1
Cl2A Cl 0.9945(2) 0.4741(2) 0.24002(15) 0.0602(9) Uani 0.554(3) 1 d D U P A 1
C219 C 0.9568(14) 0.2086(7) 0.2148(5) 0.046(4) Uani 0.446(3) 1 d G U P A 2
C220 C 0.9156(13) 0.2332(8) 0.1621(5) 0.058(5) Uani 0.446(3) 1 d DG U P A 2
H11 H 0.8805 0.1966 0.1320 0.069 Uiso 0.446(3) 1 calc R U P A 2
C221 C 0.9257(12) 0.3115(8) 0.1533(5) 0.056(5) Uani 0.446(3) 1 d G U P A 2
H12 H 0.8975 0.3283 0.1173 0.067 Uiso 0.446(3) 1 calc R U P A 2
C222 C 0.9771(13) 0.3652(7) 0.1974(6) 0.058(4) Uani 0.446(3) 1 d G U P A 2
H13 H 0.9840 0.4187 0.1914 0.070 Uiso 0.446(3) 1 calc R U P A 2
C223 C 1.0183(12) 0.3406(8) 0.2502(5) 0.054(5) Uani 0.446(3) 1 d G U P A 2
H14 H 1.0534 0.3772 0.2803 0.064 Uiso 0.446(3) 1 calc R U P A 2
C224 C 1.0082(12) 0.2623(9) 0.2589(4) 0.047(4) Uani 0.446(3) 1 d DG U P A 2
H15 H 1.0364 0.2455 0.2950 0.056 Uiso 0.446(3) 1 calc R U P A 2
Cl2B Cl 0.9342(3) 0.1141(3) 0.2260(2) 0.0734(14) Uani 0.446(3) 1 d D U P A 2
C212 C 0.4506(12) 0.0158(8) 0.4881(8) 0.269(6) Uani 1 1 d DG U . C -1
C213 C 0.3511(12) 0.0190(7) 0.4910(7) 0.254(6) Uani 1 1 d DG U . C -1
C214 C 0.3094(11) -0.0319(8) 0.5225(7) 0.254(6) Uani 1 1 d G U . C -1
C215 C 0.3671(13) -0.0861(7) 0.5511(7) 0.240(6) Uani 1 1 d G U . C -1
C216 C 0.4666(13) -0.0893(7) 0.5482(7) 0.237(6) Uani 1 1 d G U . C -1
C217 C 0.5084(11) -0.0384(9) 0.5167(8) 0.257(6) Uani 1 1 d DG U . C -1
Cl3 Cl 0.5143(11) 0.0721(8) 0.4521(7) 0.400(6) Uani 1 1 d D U . C -1

loop_
_atom_site_aniso_label
_atom_site_aniso_U_11
_atom_site_aniso_U_22
_atom_site_aniso_U_33
_atom_site_aniso_U_23
_atom_site_aniso_U_13
_atom_site_aniso_U_12
C1 0.024(3) 0.055(4) 0.033(3) -0.001(3) 0.011(2) 0.002(2)
C2 0.028(3) 0.066(4) 0.029(3) -0.001(3) 0.011(2) -0.003(3)
C3 0.028(3) 0.066(4) 0.030(3) 0.001(3) 0.006(2) 0.000(3)
C4 0.035(3) 0.048(3) 0.034(3) 0.011(3) 0.015(2) -0.001(3)
C5 0.041(3) 0.056(4) 0.040(3) 0.014(3) 0.012(3) -0.002(3)
C6 0.029(3) 0.048(4) 0.039(3) 0.008(3) 0.009(2) 0.004(3)
C7 0.034(3) 0.039(3) 0.039(3) 0.004(3) 0.009(2) -0.004(2)
C8 0.033(3) 0.042(3) 0.038(3) 0.010(3) 0.006(2) -0.003(2)
C9 0.038(3) 0.039(3) 0.040(3) 0.013(3) 0.001(2) -0.007(3)
C10 0.059(4) 0.043(4) 0.057(4) 0.024(3) -0.013(3) -0.013(3)
C11 0.049(4) 0.039(3) 0.055(4) 0.016(3) -0.010(3) -0.011(3)
C12 0.071(5) 0.028(3) 0.057(4) 0.007(3) -0.017(3) -0.007(3)
C13 0.059(4) 0.027(3) 0.065(5) -0.002(3) -0.014(3) -0.003(3)
C14 0.041(3) 0.032(3) 0.040(3) 0.000(2) 0.000(2) 0.005(3)
C15 0.029(3) 0.036(3) 0.034(3) -0.002(2) 0.003(2) 0.009(2)
C16 0.039(3) 0.032(3) 0.032(3) -0.002(2) 0.003(2) 0.001(2)
C17 0.042(3) 0.037(3) 0.033(3) 0.001(2) 0.001(2) 0.003(3)
C18 0.040(3) 0.043(3) 0.029(3) 0.001(2) 0.006(2) 0.004(3)
C19 0.030(3) 0.035(3) 0.031(3) 0.005(2) 0.006(2) 0.008(2)
C20 0.040(3) 0.029(3) 0.030(3) 0.003(2) 0.010(2) 0.008(2)
C21 0.037(3) 0.034(3) 0.033(3) 0.004(2) 0.007(2) 0.002(2)
C22 0.042(3) 0.031(3) 0.032(3) 0.005(2) 0.004(2) 0.001(2)
C23 0.048(3) 0.041(3) 0.030(3) 0.006(2) 0.007(2) 0.005(3)
C24 0.056(4) 0.038(3) 0.034(3) 0.003(3) 0.015(3) -0.003(3)
C25 0.092(5) 0.040(4) 0.034(3) 0.003(3) 0.014(3) -0.005(4)
C26 0.053(4) 0.040(3) 0.037(3) -0.005(3) 0.013(3) -0.006(3)
C27 0.072(4) 0.041(4) 0.043(4) -0.007(3) 0.018(3) -0.010(3)
C28 0.048(4) 0.046(4) 0.044(4) -0.011(3) 0.017(3) -0.010(3)
C29 0.025(3) 0.053(4) 0.036(3) -0.007(3) 0.009(2) -0.008(3)
C30 0.023(3) 0.053(4) 0.036(3) -0.002(3) 0.009(2) -0.001(2)
S1 0.0328(7) 0.0475(8) 0.0284(7) 0.0014(6) 0.0070(5) 0.0010(6)
N1 0.047(3) 0.056(3) 0.037(3) 0.018(3) -0.002(2) -0.013(3)
N2 0.040(3) 0.037(3) 0.031(2) 0.003(2) -0.0017(19) 0.000(2)
N3 0.035(2) 0.031(2) 0.032(2) 0.0069(19) 0.0037(19) 0.0012(19)
N4 0.063(3) 0.034(3) 0.032(3) 0.000(2) 0.011(2) 0.003(2)
N5 0.033(2) 0.040(3) 0.031(2) -0.002(2) 0.0081(19) 0.000(2)
C31A 0.050(6) 0.031(6) 0.021(5) 0.006(4) 0.017(4) 0.003(5)
C32A 0.047(6) 0.041(6) 0.037(6) 0.008(5) 0.007(5) -0.005(5)
C33A 0.044(6) 0.031(6) 0.053(7) -0.001(5) 0.010(5) -0.009(5)
C34A 0.039(6) 0.030(6) 0.046(7) 0.005(5) 0.008(5) -0.005(5)
C35A 0.045(6) 0.038(6) 0.040(6) 0.007(5) 0.009(5) -0.007(5)
C36A 0.048(7) 0.026(5) 0.034(6) 0.000(5) 0.008(5) -0.004(5)
F1A 0.040(3) 0.043(4) 0.075(5) 0.020(4) 0.000(3) -0.004(3)
F2A 0.037(4) 0.054(4) 0.093(6) 0.013(4) 0.011(4) -0.004(3)
F3A 0.055(4) 0.037(4) 0.070(5) 0.015(3) 0.024(3) -0.009(3)
F4A 0.051(4) 0.053(4) 0.070(5) 0.034(4) 0.007(3) 0.010(3)
F5A 0.047(4) 0.048(4) 0.049(4) 0.013(3) 0.003(3) 0.001(3)
C31B 0.048(6) 0.055(6) 0.031(6) 0.006(5) 0.010(5) -0.017(6)
C32B 0.047(6) 0.059(6) 0.041(6) 0.008(5) -0.001(5) -0.016(5)
C33B 0.051(6) 0.069(7) 0.047(6) 0.011(6) 0.001(5) -0.004(6)
C34B 0.060(6) 0.058(6) 0.041(6) 0.016(5) 0.007(5) -0.019(6)
C35B 0.064(7) 0.051(7) 0.041(6) 0.015(5) 0.006(5) -0.023(6)
C36B 0.056(6) 0.053(6) 0.030(5) 0.010(5) 0.014(5) -0.021(6)
F1B 0.078(5) 0.031(4) 0.121(7) -0.016(4) -0.077(5) 0.021(4)
F2B 0.060(6) 0.073(7) 0.088(7) -0.028(6) 0.014(5) 0.012(5)
F3B 0.086(6) 0.077(7) 0.055(6) 0.016(5) 0.019(5) -0.031(5)
F4B 0.087(7) 0.055(6) 0.067(6) 0.019(5) 0.003(5) 0.011(5)
F5B 0.070(6) 0.058(6) 0.055(6) 0.018(5) 0.007(5) 0.005(5)
C37 0.057(4) 0.034(3) 0.044(4) -0.008(3) 0.012(3) 0.000(3)
C38 0.055(5) 0.079(6) 0.056(5) -0.012(4) 0.002(3) -0.013(4)
C39 0.093(6) 0.075(6) 0.053(5) -0.006(4) -0.017(5) -0.044(5)
C40 0.122(8) 0.047(4) 0.053(5) -0.010(4) 0.037(5) -0.013(5)
C41 0.105(7) 0.042(4) 0.059(5) 0.000(4) 0.031(5) -0.005(4)
C42 0.090(6) 0.025(3) 0.058(4) -0.003(3) 0.036(4) 0.001(3)
F6 0.057(3) 0.122(5) 0.071(3) -0.007(3) -0.015(2) -0.010(3)
F7 0.126(5) 0.144(6) 0.070(4) -0.026(4) -0.019(3) -0.048(4)
F8 0.209(7) 0.080(4) 0.062(3) -0.030(3) 0.050(4) -0.033(4)
F9 0.142(4) 0.052(3) 0.083(4) 0.006(2) 0.073(3) 0.022(3)
F10 0.062(3) 0.059(3) 0.069(3) 0.003(2) 0.021(2) 0.020(2)
C43 0.050(3) 0.032(3) 0.032(3) 0.006(2) 0.010(2) 0.009(3)
C44 0.056(4) 0.038(3) 0.034(3) 0.007(3) 0.011(3) 0.012(3)
C45 0.060(4) 0.047(4) 0.039(3) 0.009(3) 0.003(3) 0.019(3)
C46 0.093(6) 0.041(4) 0.044(4) 0.023(3) 0.016(4) 0.019(4)
C47 0.080(5) 0.036(3) 0.046(4) 0.003(3) 0.024(4) -0.006(3)
C48 0.061(4) 0.034(3) 0.030(3) 0.002(2) 0.009(3) 0.000(3)
F11 0.049(2) 0.049(2) 0.044(2) 0.0115(17) 0.0052(16) 0.0049(17)
F12 0.074(3) 0.070(3) 0.048(2) 0.020(2) -0.006(2) 0.021(2)
F13 0.114(4) 0.058(3) 0.064(3) 0.038(2) 0.015(3) 0.019(3)
F14 0.103(3) 0.047(2) 0.060(3) 0.015(2) 0.026(2) -0.011(2)
F15 0.050(2) 0.049(2) 0.042(2) 0.0046(17) 0.0061(16) -0.0070(17)
C49A 0.073(8) 0.027(5) 0.023(4) 0.010(4) 0.016(5) 0.002(5)
C50A 0.078(9) 0.050(7) 0.031(6) -0.001(5) -0.001(6) 0.002(7)
C51A 0.083(8) 0.061(7) 0.034(5) 0.006(5) 0.014(5) -0.033(7)
C52A 0.108(16) 0.040(8) 0.043(7) 0.015(7) -0.002(9) -0.003(9)
C53A 0.093(10) 0.036(6) 0.045(7) 0.013(5) 0.013(7) 0.028(7)
C54A 0.077(8) 0.031(6) 0.041(6) 0.007(5) 0.014(6) 0.011(6)
F16A 0.063(4) 0.082(5) 0.049(4) 0.022(3) 0.021(3) 0.005(4)
F17A 0.078(5) 0.122(7) 0.061(5) 0.039(5) 0.016(4) -0.019(5)
F18A 0.119(7) 0.052(4) 0.051(4) 0.019(3) -0.006(4) -0.012(4)
F19A 0.128(6) 0.063(5) 0.062(5) 0.029(4) 0.023(4) 0.044(5)
F20A 0.099(5) 0.066(4) 0.060(4) 0.029(4) 0.046(4) 0.045(4)
C49B 0.061(15) 0.074(18) 0.061(15) -0.028(14) 0.024(12) 0.005(15)
C50B 0.14(3) 0.034(11) 0.047(13) -0.006(10) -0.004(15) -0.034(14)
C51B 0.065(19) 0.047(16) 0.08(2) -0.002(15) -0.011(16) -0.017(14)
C52B 0.13(2) 0.024(9) 0.039(11) 0.002(8) 0.018(12) 0.024(11)
C53B 0.11(2) 0.054(13) 0.044(12) 0.000(10) 0.002(12) 0.033(14)
C54B 0.076(15) 0.043(11) 0.048(12) -0.019(9) 0.009(10) -0.001(10)
F16B 0.092(11) 0.120(15) 0.076(11) 0.035(10) 0.018(9) -0.027(10)
F17B 0.132(18) 0.094(15) 0.115(17) 0.022(13) 0.008(13) -0.034(13)
F18B 0.166(15) 0.059(8) 0.059(9) 0.021(7) 0.013(9) 0.022(9)
F19B 0.086(9) 0.120(13) 0.078(10) 0.044(9) 0.027(8) 0.052(9)
F20B 0.059(7) 0.073(8) 0.068(8) 0.023(7) 0.015(6) 0.010(6)
S2 0.0327(7) 0.0658(11) 0.0322(8) -0.0102(7) 0.0089(6) -0.0102(7)
C55 0.039(3) 0.081(5) 0.024(3) 0.000(3) 0.010(2) -0.004(3)
S3 0.0523(9) 0.0598(11) 0.0375(8) 0.0160(7) 0.0116(7) 0.0029(8)
C56 0.049(4) 0.068(5) 0.030(3) 0.008(3) 0.010(3) 0.002(3)
C57 0.020(3) 0.065(4) 0.046(4) -0.021(3) 0.010(2) -0.007(3)
C58 0.024(3) 0.069(4) 0.038(3) -0.016(3) 0.009(2) -0.009(3)
C59 0.032(3) 0.061(4) 0.030(3) -0.009(3) 0.007(2) -0.011(3)
C60 0.023(3) 0.055(4) 0.033(3) -0.004(3) 0.006(2) -0.006(2)
C61 0.039(3) 0.059(4) 0.026(3) -0.001(3) 0.005(2) -0.008(3)
C62 0.029(3) 0.046(3) 0.033(3) 0.000(3) 0.007(2) 0.000(2)
C63 0.030(3) 0.044(3) 0.036(3) -0.003(3) 0.010(2) -0.002(2)
C64 0.028(3) 0.041(3) 0.034(3) 0.008(2) 0.008(2) 0.004(2)
C65 0.033(3) 0.038(3) 0.028(3) 0.003(2) 0.002(2) 0.002(2)
C66 0.032(3) 0.037(3) 0.027(3) 0.000(2) 0.006(2) 0.001(2)
C67 0.032(3) 0.037(3) 0.026(3) 0.001(2) 0.006(2) -0.003(2)
C68 0.048(3) 0.036(3) 0.031(3) 0.004(2) 0.007(2) -0.003(3)
C69 0.054(4) 0.036(3) 0.026(3) 0.000(2) 0.006(2) 0.003(3)
C70 0.036(3) 0.036(3) 0.029(3) 0.001(2) 0.008(2) 0.003(2)
C71 0.038(3) 0.027(3) 0.030(3) 0.001(2) 0.007(2) 0.009(2)
C72 0.040(3) 0.032(3) 0.032(3) 0.001(2) 0.009(2) 0.006(2)
C73 0.058(4) 0.036(3) 0.036(3) 0.005(3) 0.009(3) 0.003(3)
C74 0.072(4) 0.035(3) 0.042(4) 0.014(3) 0.016(3) 0.014(3)
C75 0.051(3) 0.028(3) 0.041(3) 0.007(2) 0.016(3) 0.006(3)
C76 0.044(3) 0.029(3) 0.046(3) 0.009(3) 0.016(3) 0.008(3)
C77 0.043(3) 0.028(3) 0.046(3) 0.003(2) 0.012(3) 0.004(2)
C78 0.051(4) 0.038(3) 0.047(4) 0.002(3) 0.019(3) -0.002(3)
C79 0.056(4) 0.042(4) 0.050(4) -0.002(3) 0.017(3) -0.006(3)
C80 0.041(3) 0.034(3) 0.060(4) -0.003(3) 0.017(3) -0.002(3)
C81 0.038(3) 0.038(3) 0.071(5) -0.005(3) 0.013(3) -0.004(3)
C82 0.034(3) 0.049(4) 0.063(4) -0.021(3) 0.009(3) -0.004(3)
C83 0.037(4) 0.038(4) 0.099(7) -0.029(4) -0.006(4) -0.004(3)
C84 0.040(4) 0.059(5) 0.079(6) -0.030(4) -0.001(4) 0.002(3)
C85 0.027(3) 0.051(4) 0.058(4) -0.024(3) 0.008(3) -0.003(3)
C86 0.024(3) 0.073(5) 0.053(4) -0.027(4) 0.007(3) -0.011(3)
S4 0.0322(7) 0.0518(9) 0.0349(8) -0.0111(7) 0.0095(6) -0.0086(6)
N6 0.039(3) 0.041(3) 0.024(2) 0.000(2) 0.0055(19) -0.004(2)
N7 0.033(2) 0.032(2) 0.023(2) 0.0007(18) 0.0050(17) 0.0001(19)
N8 0.037(2) 0.029(2) 0.036(3) 0.003(2) 0.0087(19) 0.001(2)
N9 0.048(3) 0.029(3) 0.053(3) 0.000(2) 0.018(2) -0.001(2)
N10 0.039(3) 0.045(3) 0.060(4) -0.013(3) 0.018(2) -0.005(2)
C87 0.046(3) 0.037(3) 0.028(3) 0.006(2) 0.007(2) -0.001(3)
C88 0.040(3) 0.058(4) 0.048(4) 0.013(3) -0.005(3) -0.015(3)
C89 0.066(5) 0.051(4) 0.046(4) 0.022(3) -0.006(3) -0.006(3)
C90 0.078(5) 0.048(4) 0.048(4) 0.016(3) 0.007(4) -0.022(4)
C91 0.050(4) 0.076(5) 0.055(4) 0.016(4) 0.016(3) -0.019(4)
C92 0.045(4) 0.060(4) 0.037(3) 0.007(3) 0.006(3) -0.004(3)
F21 0.053(2) 0.056(2) 0.081(3) 0.027(2) -0.009(2) 0.0008(19)
F22 0.094(3) 0.062(3) 0.084(4) 0.041(3) -0.012(3) -0.007(2)
F23 0.106(4) 0.078(3) 0.072(3) 0.033(3) 0.011(3) -0.038(3)
F24 0.057(3) 0.109(4) 0.090(4) 0.031(3) 0.017(2) -0.030(3)
F25 0.041(2) 0.071(3) 0.073(3) 0.024(2) 0.0111(19) 0.0028(19)
C93 0.045(3) 0.031(3) 0.024(3) 0.002(2) 0.007(2) 0.002(2)
C94 0.051(3) 0.037(3) 0.029(3) 0.004(2) 0.011(2) 0.001(3)
C95 0.054(4) 0.030(3) 0.034(3) 0.003(2) 0.001(3) 0.004(3)
C96 0.083(5) 0.034(3) 0.026(3) -0.005(2) 0.014(3) 0.004(3)
C97 0.071(4) 0.041(3) 0.037(3) 0.008(3) 0.017(3) 0.013(3)
C98 0.054(4) 0.042(3) 0.034(3) 0.012(3) 0.017(3) 0.009(3)
F26 0.047(2) 0.050(2) 0.0376(19) -0.0036(16) 0.0082(15) -0.0040(16)
F27 0.071(2) 0.048(2) 0.038(2) -0.0020(17) -0.0001(17) -0.0068(19)
F28 0.109(3) 0.056(2) 0.031(2) -0.0103(18) 0.015(2) -0.004(2)
F29 0.081(3) 0.070(3) 0.055(3) -0.006(2) 0.035(2) 0.012(2)
F30 0.052(2) 0.061(2) 0.050(2) 0.0011(19) 0.0181(17) 0.0078(18)
C99 0.051(4) 0.033(3) 0.052(4) 0.006(3) 0.018(3) 0.007(3)
C100 0.057(4) 0.044(4) 0.086(6) 0.028(4) 0.012(4) 0.002(3)
C101 0.051(4) 0.047(4) 0.091(6) 0.028(4) 0.010(4) 0.005(3)
C102 0.071(5) 0.036(3) 0.051(4) 0.016(3) 0.009(3) 0.003(3)
C103 0.057(4) 0.048(4) 0.063(5) 0.015(3) 0.021(3) -0.003(3)
C104 0.053(4) 0.052(4) 0.062(4) 0.026(3) 0.028(3) 0.020(3)
F31 0.053(3) 0.072(3) 0.173(6) 0.069(4) 0.017(3) 0.000(2)
F32 0.069(3) 0.073(3) 0.206(7) 0.080(4) 0.025(4) 0.018(3)
F33 0.085(3) 0.036(2) 0.082(3) 0.024(2) 0.029(2) 0.005(2)
F34 0.072(3) 0.078(3) 0.120(4) 0.049(3) 0.047(3) 0.002(2)
F35 0.064(3) 0.076(3) 0.125(4) 0.061(3) 0.049(3) 0.024(2)
C105 0.095(14) 0.032(8) 0.036(10) -0.012(6) 0.008(8) -0.013(8)
C106 0.060(10) 0.037(10) 0.043(8) 0.009(7) 0.021(7) 0.016(6)
C107 0.087(16) 0.037(8) 0.060(12) 0.003(7) 0.031(11) 0.004(8)
C108 0.076(10) 0.070(10) 0.033(8) 0.003(7) -0.007(7) -0.029(8)
C109 0.065(9) 0.082(11) 0.059(9) 0.016(8) -0.001(7) -0.033(8)
C110 0.054(8) 0.055(8) 0.070(10) 0.018(7) 0.018(7) -0.015(7)
F36A 0.078(6) 0.106(8) 0.082(7) 0.053(7) 0.039(5) 0.030(6)
F37A 0.093(8) 0.077(7) 0.087(8) 0.048(7) 0.035(6) 0.030(7)
F38A 0.143(10) 0.054(6) 0.071(7) 0.020(6) 0.007(7) -0.015(6)
F39A 0.100(8) 0.217(16) 0.159(13) 0.121(12) 0.027(8) -0.046(9)
F40A 0.070(6) 0.144(10) 0.134(10) 0.090(9) 0.030(6) 0.000(6)
C205 0.030(8) 0.032(9) 0.029(10) -0.001(6) -0.011(5) 0.004(6)
C206 0.100(19) 0.034(13) 0.040(10) -0.004(8) 0.013(10) 0.049(12)
C207 0.072(16) 0.054(13) 0.040(12) 0.010(9) -0.008(10) 0.025(10)
C208 0.126(18) 0.032(9) 0.032(10) 0.013(8) 0.016(11) 0.024(10)
C209 0.038(7) 0.051(9) 0.052(9) 0.004(7) 0.005(6) -0.009(7)
C210 0.065(9) 0.030(7) 0.032(7) 0.007(6) 0.007(6) 0.004(6)
F36B 0.042(5) 0.052(5) 0.044(5) 0.007(4) -0.005(4) -0.010(4)
F37B 0.091(9) 0.058(8) 0.082(9) 0.029(7) -0.009(7) -0.004(8)
F38B 0.100(8) 0.043(7) 0.070(8) 0.025(6) 0.020(8) 0.009(6)
F39B 0.076(6) 0.056(6) 0.075(7) 0.016(5) 0.020(5) -0.013(5)
F40B 0.046(5) 0.052(5) 0.057(6) 0.018(4) 0.006(4) 0.001(4)
S5 0.0317(8) 0.0847(14) 0.0547(11) -0.0355(10) 0.0043(7) -0.0032(8)
C111 0.026(3) 0.094(6) 0.041(4) -0.024(4) 0.005(2) -0.001(3)
S6 0.0504(9) 0.0663(11) 0.0304(8) 0.0046(7) 0.0067(6) -0.0071(8)
C112 0.041(3) 0.089(6) 0.029(3) -0.005(3) 0.005(3) -0.009(3)
Cl1 0.0627(13) 0.168(3) 0.0816(17) 0.0538(18) 0.0120(11) -0.0095(15)
C113 0.039(4) 0.058(4) 0.063(5) -0.021(4) 0.009(3) -0.002(3)
C114 0.042(4) 0.087(7) 0.086(6) 0.022(5) 0.018(4) 0.010(4)
C115 0.033(3) 0.063(4) 0.044(4) 0.001(3) 0.003(3) -0.001(3)
C116 0.040(4) 0.061(5) 0.093(7) -0.012(4) 0.022(4) 0.000(3)
C117 0.056(5) 0.105(7) 0.049(5) -0.027(5) 0.011(3) -0.003(5)
C118 0.048(4) 0.055(5) 0.093(7) 0.008(5) 0.008(4) 0.009(4)
C119 0.023(6) 0.075(8) 0.053(8) 0.008(7) 0.024(6) 0.010(5)
C120 0.042(7) 0.067(8) 0.034(6) 0.010(6) 0.013(5) 0.017(6)
C121 0.042(8) 0.069(8) 0.053(7) 0.010(6) 0.031(6) 0.022(6)
C122 0.056(8) 0.077(9) 0.057(9) 0.003(7) 0.022(7) -0.009(7)
C123 0.042(7) 0.094(11) 0.061(8) 0.000(8) 0.017(6) -0.010(8)
C124 0.035(6) 0.087(10) 0.042(7) 0.006(7) 0.010(6) 0.008(7)
Cl2A 0.0496(18) 0.073(2) 0.065(2) 0.0155(17) 0.0224(15) 0.0135(15)
C219 0.041(8) 0.062(8) 0.040(8) 0.006(7) 0.020(7) 0.007(7)
C220 0.045(9) 0.073(10) 0.055(9) 0.007(8) 0.010(7) 0.003(8)
C221 0.038(7) 0.084(12) 0.051(9) 0.006(9) 0.021(7) 0.000(9)
C222 0.050(9) 0.076(9) 0.050(10) 0.004(8) 0.018(9) 0.006(8)
C223 0.048(9) 0.067(9) 0.051(9) 0.000(8) 0.021(8) 0.018(8)
C224 0.036(8) 0.072(10) 0.040(7) -0.007(7) 0.026(6) 0.017(7)
Cl2B 0.055(2) 0.071(3) 0.090(4) -0.007(3) 0.015(2) 0.004(2)
C212 0.453(15) 0.128(9) 0.304(11) 0.029(8) 0.270(11) -0.071(10)
C213 0.434(15) 0.101(8) 0.300(12) -0.006(8) 0.267(12) -0.058(9)
C214 0.432(15) 0.096(8) 0.299(12) -0.014(9) 0.248(12) -0.038(9)
C215 0.425(15) 0.092(7) 0.279(12) -0.016(8) 0.269(11) -0.031(9)
C216 0.435(15) 0.091(7) 0.264(11) -0.039(8) 0.282(11) -0.007(9)
C217 0.450(15) 0.117(9) 0.287(12) 0.020(8) 0.280(11) -0.055(10)
Cl3 0.482(13) 0.363(13) 0.415(13) 0.064(11) 0.253(11) -0.104(10)

loop_
_atom_type_symbol
_atom_type_description
_atom_type_scat_dispersion_real
_atom_type_scat_dispersion_imag
_atom_type_scat_source
C C 0.0033 0.0016 'International Tables Vol C Tables 4.2.6.8 and 6.1.1.4'
H H 0.0000 0.0000 'International Tables Vol C Tables 4.2.6.8 and 6.1.1.4'
N N 0.0061 0.0033 'International Tables Vol C Tables 4.2.6.8 and 6.1.1.4'
S S 0.1246 0.1234 'International Tables Vol C Tables 4.2.6.8 and 6.1.1.4'
F F 0.0171 0.0103 'International Tables Vol C Tables 4.2.6.8 and 6.1.1.4'
Cl Cl 0.1484 0.1585 'International Tables Vol C Tables 4.2.6.8 and 6.1.1.4'

loop_
_geom_angle_atom_site_label_1
_geom_angle_atom_site_label_2
_geom_angle_atom_site_label_3
_geom_angle
C30 C1 C2 115.5(5)
C30 C1 S1 129.0(5)
C2 C1 S1 115.4(5)
C55 C2 C1 109.7(6)
C55 C2 C3 139.6(6)
C1 C2 C3 110.7(5)
C56 C3 C4 111.1(6)
C56 C3 C2 139.9(6)
C4 C3 C2 109.0(6)
C5 C4 C3 113.4(6)
C5 C4 S1 130.6(5)
C3 C4 S1 115.9(5)
C4 C5 C6 123.4(6)
C4 C5 S3 110.0(5)
C6 C5 S3 126.5(5)
N1 C6 C5 125.3(6)
N1 C6 C7 112.7(5)
C5 C6 C7 122.0(5)
C8 C7 C6 106.1(5)
C8 C7 H21 126.9
C6 C7 H21 126.9
C7 C8 C9 105.9(5)
C7 C8 H22 127.1
C9 C8 H22 127.1
C10 C9 N1 124.0(6)
C10 C9 C8 126.2(6)
N1 C9 C8 109.8(5)
C9 C10 C11 125.3(6)
C9 C10 C31A 122.2(6)
C11 C10 C31A 111.1(6)
C9 C10 C31B 106.9(7)
C11 C10 C31B 126.6(6)
N2 C11 C12 112.4(6)
N2 C11 C10 124.6(6)
C12 C11 C10 123.1(6)
C13 C12 C11 106.7(6)
C13 C12 H23 126.7
C11 C12 H23 126.7
C12 C13 C14 105.2(6)
C12 C13 H24 127.4
C14 C13 H24 127.4
N2 C14 C15 125.1(5)
N2 C14 C13 110.9(6)
C15 C14 C13 123.9(6)
C14 C15 C16 129.4(5)
C14 C15 C37 116.6(5)
C16 C15 C37 114.0(5)
N3 C16 C17 107.5(5)
N3 C16 C15 126.1(5)
C17 C16 C15 126.4(5)
C18 C17 C16 108.0(5)
C18 C17 H25 126.0
C16 C17 H25 126.0
C17 C18 C19 108.6(5)
C17 C18 H26 125.7
C19 C18 H26 125.7
N3 C19 C18 106.7(5)
N3 C19 C20 128.2(5)
C18 C19 C20 125.0(5)
C21 C20 C19 127.8(5)
C21 C20 C43 118.2(5)
C19 C20 C43 114.0(5)
C20 C21 N4 118.7(5)
C20 C21 C22 131.7(5)
N4 C21 C22 109.5(5)
C23 C22 C21 106.4(5)
C23 C22 H27 126.8
C21 C22 H27 126.8
C22 C23 C24 106.7(5)
C22 C23 H28 126.6
C24 C23 H28 126.6
N4 C24 C23 111.5(5)
N4 C24 C25 118.2(6)
C23 C24 C25 130.2(6)
C26 C25 C24 127.2(6)
C26 C25 C49A 119.0(6)
C24 C25 C49A 112.9(6)
C26 C25 C49B 119.9(7)
C24 C25 C49B 108.9(7)
C25 C26 N5 122.9(6)
C25 C26 C27 127.5(6)
N5 C26 C27 109.6(5)
C28 C27 C26 107.7(6)
C28 C27 H29 126.1
C26 C27 H29 126.1
C27 C28 C29 105.4(6)
C27 C28 H30 127.3
C29 C28 H30 127.3
N5 C29 C30 117.7(6)
N5 C29 C28 112.1(6)
C30 C29 C28 130.2(6)
C1 C30 C29 123.4(5)
C1 C30 S2 108.4(5)
C29 C30 S2 128.3(5)
C1 S1 C4 89.0(3)
C6 N1 C9 105.4(5)
C11 N2 C14 104.7(5)
C16 N3 C19 109.2(5)
C16 N3 H45 125.4
C19 N3 H45 125.4
C24 N4 C21 106.0(5)
C29 N5 C26 105.1(5)
C32A C31A C36A 120.0
C32A C31A C10 116.4(5)
C36A C31A C10 123.5(5)
F1A C32A C31A 120.9(5)
F1A C32A C33A 119.1(5)
C31A C32A C33A 120.0
F2A C33A C34A 119.9(6)
F2A C33A C32A 120.0(6)
C34A C33A C32A 120.0
F3A C34A C33A 118.1(5)
F3A C34A C35A 121.9(6)
C33A C34A C35A 120.0
F4A C35A C34A 118.9(5)
F4A C35A C36A 121.1(5)
C34A C35A C36A 120.0
F5A C36A C35A 118.0(5)
F5A C36A C31A 122.0(5)
C35A C36A C31A 120.0
C32B C31B C36B 120.0
C32B C31B C10 127.8(7)
C36B C31B C10 112.2(7)
F1B C32B C31B 136.6(9)
F1B C32B C33B 103.1(9)
C31B C32B C33B 120.0
F2B C33B C34B 116.1(9)
F2B C33B C32B 123.5(8)
C34B C33B C32B 120.0
F3B C34B C33B 119.9(9)
F3B C34B C35B 120.1(9)
C33B C34B C35B 120.0
F4B C35B C36B 119.6(9)
F4B C35B C34B 120.4(9)
C36B C35B C34B 120.0
F5B C36B C35B 117.3(8)
F5B C36B C31B 122.7(8)
C35B C36B C31B 120.0
C38 C37 C42 117.7(7)
C38 C37 C15 123.4(6)
C42 C37 C15 118.9(6)
F6 C38 C37 119.9(7)
F6 C38 C39 118.0(7)
C37 C38 C39 122.1(8)
F7 C39 C40 123.7(9)
F7 C39 C38 119.9(10)
C40 C39 C38 116.3(7)
C41 C40 F8 120.0(9)
C41 C40 C39 123.8(8)
F8 C40 C39 116.1(9)
C40 C41 F9 121.5(8)
C40 C41 C42 119.0(8)
F9 C41 C42 119.4(8)
F10 C42 C41 117.8(7)
F10 C42 C37 121.2(6)
C41 C42 C37 121.0(8)
C48 C43 C44 115.7(5)
C48 C43 C20 123.1(5)
C44 C43 C20 121.2(5)
F11 C44 C45 117.8(6)
F11 C44 C43 120.3(5)
C45 C44 C43 121.8(6)
F12 C45 C46 120.5(6)
F12 C45 C44 119.1(6)
C46 C45 C44 120.4(6)
F13 C46 C45 119.7(7)
F13 C46 C47 121.2(7)
C45 C46 C47 119.1(6)
F14 C47 C48 120.6(7)
F14 C47 C46 119.2(6)
C48 C47 C46 120.2(6)
F15 C48 C47 117.4(6)
F15 C48 C43 119.9(5)
C47 C48 C43 122.7(6)
C50A C49A C54A 120.0
C50A C49A C25 123.3(6)
C54A C49A C25 116.0(6)
F16A C50A C49A 120.7(6)
F16A C50A C51A 119.3(6)
C49A C50A C51A 120.0
F17A C51A C52A 121.1(7)
F17A C51A C50A 118.9(7)
C52A C51A C50A 120.0
F18A C52A C51A 120.2(8)
F18A C52A C53A 119.8(8)
C51A C52A C53A 120.0
F19A C53A C54A 121.3(7)
F19A C53A C52A 118.7(7)
C54A C53A C52A 120.0
F20A C54A C53A 118.5(6)
F20A C54A C49A 121.5(6)
C53A C54A C49A 120.0
C50B C49B C54B 120.0
C50B C49B C25 110.2(9)
C54B C49B C25 128.7(9)
F16B C50B C49B 121.3(12)
F16B C50B C51B 118.5(12)
C49B C50B C51B 120.0
F17B C51B C50B 121.5(16)
F17B C51B C52B 118.5(16)
C50B C51B C52B 120.0
F18B C52B C53B 118.4(14)
F18B C52B C51B 121.6(14)
C53B C52B C51B 120.0
F19B C53B C52B 118.1(12)
F19B C53B C54B 121.9(12)
C52B C53B C54B 120.0
F20B C54B C53B 118.7(11)
F20B C54B C49B 121.3(11)
C53B C54B C49B 120.0
C55 S2 C30 93.1(3)
C2 C55 S2 113.3(5)
C2 C55 H31 123.3
S2 C55 H31 123.3
C56 S3 C5 92.8(3)
C3 C56 S3 112.7(5)
C3 C56 H32 123.7
S3 C56 H32 123.7
C86 C57 C58 116.0(6)
C86 C57 S4 128.3(6)
C58 C57 S4 115.6(5)
C111 C58 C57 111.5(7)
C111 C58 C59 138.6(7)
C57 C58 C59 109.9(5)
C112 C59 C60 110.8(6)
C112 C59 C58 139.0(6)
C60 C59 C58 110.2(6)
C61 C60 C59 115.0(6)
C61 C60 S4 129.9(5)
C59 C60 S4 115.0(5)
C60 C61 C62 125.0(6)
C60 C61 S6 108.9(4)
C62 C61 S6 126.1(5)
N6 C62 C61 125.1(6)
N6 C62 C63 112.9(5)
C61 C62 C63 122.0(5)
C64 C63 C62 105.9(5)
C64 C63 H33 127.0
C62 C63 H33 127.0
C63 C64 C65 106.3(5)
C63 C64 H34 126.8
C65 C64 H34 126.8
C66 C65 N6 123.2(5)
C66 C65 C64 126.7(5)
N6 C65 C64 110.1(5)
C65 C66 C67 124.6(5)
C65 C66 C87 120.0(5)
C67 C66 C87 115.3(5)
N7 C67 C68 112.4(5)
N7 C67 C66 125.3(5)
C68 C67 C66 122.3(5)
C69 C68 C67 106.1(5)
C69 C68 H35 126.9
C67 C68 H35 126.9
C68 C69 C70 106.0(5)
C68 C69 H36 127.0
C70 C69 H36 127.0
C71 C70 N7 124.4(5)
C71 C70 C69 124.1(5)
N7 C70 C69 111.6(5)
C70 C71 C72 128.1(5)
C70 C71 C93 117.8(5)
C72 C71 C93 114.1(5)
N8 C72 C73 107.0(5)
N8 C72 C71 125.8(5)
C73 C72 C71 127.2(5)
C74 C73 C72 108.5(6)
C74 C73 H37 125.8
C72 C73 H37 125.8
C73 C74 C75 108.4(6)
C73 C74 H38 125.8
C75 C74 H38 125.8
N8 C75 C74 106.8(5)
N8 C75 C76 128.7(6)
C74 C75 C76 124.5(5)
C77 C76 C75 130.7(5)
C77 C76 C99 113.8(5)
C75 C76 C99 115.5(5)
C76 C77 N9 117.7(5)
C76 C77 C78 133.3(6)
N9 C77 C78 109.0(5)
C79 C78 C77 106.4(6)
C79 C78 H39 126.8
C77 C78 H39 126.8
C78 C79 C80 106.1(6)
C78 C79 H40 126.9
C80 C79 H40 126.9
N9 C80 C79 112.2(6)
N9 C80 C81 118.6(6)
C79 C80 C81 129.2(7)
C82 C81 C205 112.7(8)
C82 C81 C80 126.7(7)
C205 C81 C80 120.5(9)
C82 C81 C105 125.0(7)
C80 C81 C105 108.3(7)
C81 C82 N10 122.8(6)
C81 C82 C83 130.1(8)
N10 C82 C83 107.0(7)
C84 C83 C82 109.3(7)
C84 C83 H41 125.4
C82 C83 H41 125.4
C83 C84 C85 104.9(7)
C83 C84 H42 127.5
C85 C84 H42 127.5
N10 C85 C86 119.5(6)
N10 C85 C84 112.1(7)
C86 C85 C84 128.4(7)
C57 C86 C85 122.7(6)
C57 C86 S5 107.4(6)
C85 C86 S5 129.9(6)
C57 S4 C60 89.3(3)
C62 N6 C65 104.7(5)
C67 N7 C70 103.9(4)
C75 N8 C72 109.3(5)
C75 N8 H46 125.3
C72 N8 H46 125.3
C80 N9 C77 106.2(5)
C85 N10 C82 106.7(6)
C88 C87 C92 114.8(6)
C88 C87 C66 122.9(5)
C92 C87 C66 122.2(5)
C87 C88 F21 119.7(6)
C87 C88 C89 123.5(6)
F21 C88 C89 116.7(6)
F22 C89 C90 121.4(6)
F22 C89 C88 119.8(6)
C90 C89 C88 118.8(6)
F23 C90 C89 119.6(7)
F23 C90 C91 119.9(7)
C89 C90 C91 120.4(6)
F24 C91 C90 119.8(7)
F24 C91 C92 121.9(7)
C90 C91 C92 118.2(6)
F25 C92 C91 117.3(6)
F25 C92 C87 118.5(6)
C91 C92 C87 124.2(7)
C94 C93 C98 116.3(5)
C94 C93 C71 122.8(5)
C98 C93 C71 120.9(5)
F26 C94 C95 117.7(5)
F26 C94 C93 119.8(5)
C95 C94 C93 122.5(6)
F27 C95 C94 120.7(6)
F27 C95 C96 119.4(5)
C94 C95 C96 119.8(6)
F28 C96 C97 120.3(6)
F28 C96 C95 120.6(6)
C97 C96 C95 119.1(6)
F29 C97 C98 119.4(6)
F29 C97 C96 120.8(6)
C98 C97 C96 119.9(6)
F30 C98 C97 119.0(5)
F30 C98 C93 118.7(5)
C97 C98 C93 122.3(6)
C100 C99 C104 116.4(6)
C100 C99 C76 120.8(6)
C104 C99 C76 122.3(6)
F31 C100 C99 120.5(6)
F31 C100 C101 116.8(7)
C99 C100 C101 122.5(7)
F32 C101 C102 120.5(7)
F32 C101 C100 120.6(7)
C102 C101 C100 118.7(7)
F33 C102 C101 120.8(7)
F33 C102 C103 119.0(6)
C101 C102 C103 120.1(6)
F34 C103 C102 119.4(6)
F34 C103 C104 121.2(7)
C102 C103 C104 119.4(6)
F35 C104 C99 119.1(6)
F35 C104 C103 117.9(6)
C99 C104 C103 122.6(6)
C106 C105 C110 120.0
C106 C105 C81 121.1(7)
C110 C105 C81 118.9(7)
F36A C106 C105 120.5(10)
F36A C106 C107 119.5(10)
C105 C106 C107 120.0
F37A C107 C106 122.4(10)
F37A C107 C108 117.6(10)
C106 C107 C108 120.0
F38A C108 C109 117.1(10)
F38A C108 C107 122.8(10)
C109 C108 C107 120.0
F39A C109 C108 120.9(9)
F39A C109 C110 119.1(9)
C108 C109 C110 120.0
F40A C110 C109 119.1(8)
F40A C110 C105 120.9(8)
C109 C110 C105 120.0
C206 C205 C210 120.0
C206 C205 C81 115.9(9)
C210 C205 C81 123.5(9)
F36B C206 C205 124.2(11)
F36B C206 C207 115.6(11)
C205 C206 C207 120.0
F37B C207 C208 120.7(12)
F37B C207 C206 119.3(12)
C208 C207 C206 120.0
F38B C208 C209 119.5(11)
F38B C208 C207 120.5(11)
C209 C208 C207 120.0
F39B C209 C208 120.5(9)
F39B C209 C210 119.5(9)
C208 C209 C210 120.0
F40B C210 C209 119.1(8)
F40B C210 C205 120.9(8)
C209 C210 C205 120.0
C111 S5 C86 93.9(4)
C58 C111 S5 111.2(6)
C58 C111 H43 124.4
S5 C111 H43 124.4
C61 S6 C112 92.4(3)
C59 C112 S6 112.9(5)
C59 C112 H44 123.6
S6 C112 H44 123.6
C118 C113 C115 120.1(7)
C118 C113 H1 119.9
C115 C113 H1 119.9
C118 C114 C117 119.3(9)
C118 C114 H2 120.3
C117 C114 H2 120.3
C113 C115 C116 121.7(7)
C113 C115 Cl1 119.3(6)
C116 C115 Cl1 119.0(6)
C115 C116 C117 116.7(8)
C115 C116 H3 121.6
C117 C116 H3 121.6
C114 C117 C116 121.4(8)
C114 C117 H4 119.3
C116 C117 H4 119.3
C113 C118 C114 120.7(8)
C113 C118 H5 119.6
C114 C118 H5 119.6
C120 C119 C124 120.0
C120 C119 Cl2A 121.0(6)
C124 C119 Cl2A 119.0(6)
C121 C120 C119 120.0
C121 C120 H6 120.0
C119 C120 H6 120.0
C122 C121 C120 120.0
C122 C121 H7 120.0
C120 C121 H7 120.0
C123 C122 C121 120.0
C123 C122 H8 120.0
C121 C122 H8 120.0
C122 C123 C124 120.0
C122 C123 H9 120.0
C124 C123 H9 120.0
C123 C124 C119 120.0
C123 C124 H10 120.0
C119 C124 H10 120.0
C220 C219 C224 120.0
C220 C219 Cl2B 118.8(8)
C224 C219 Cl2B 120.9(8)
C219 C220 C221 120.0
C219 C220 H11 120.0
C221 C220 H11 120.0
C222 C221 C220 120.0
C222 C221 H12 120.0
C220 C221 H12 120.0
C221 C222 C223 120.0
C221 C222 H13 120.0
C223 C222 H13 120.0
C224 C223 C222 120.0
C224 C223 H14 120.0
C222 C223 H14 120.0
C223 C224 C219 120.0
C223 C224 H15 120.0
C219 C224 H15 120.0
C213 C212 C217 120.0
C213 C212 Cl3 127.0(8)
C217 C212 Cl3 113.0(8)
C212 C213 C214 120.0
C215 C214 C213 120.0
C214 C215 C216 120.0
C217 C216 C215 120.0
C216 C217 C212 120.0

loop_
_geom_bond_atom_site_label_1
_geom_bond_atom_site_label_2
_geom_bond_distance
C1 C30 1.374(9)
C1 C2 1.430(8)
C1 S1 1.724(6)
C2 C55 1.382(9)
C2 C3 1.455(10)
C3 C56 1.375(9)
C3 C4 1.433(8)
C4 C5 1.394(9)
C4 S1 1.738(6)
C5 C6 1.449(9)
C5 S3 1.722(6)
C6 N1 1.315(8)
C6 C7 1.480(8)
C7 C8 1.346(8)
C7 H21 0.9500
C8 C9 1.484(8)
C8 H22 0.9500
C9 C10 1.347(9)
C9 N1 1.403(8)
C10 C11 1.449(10)
C10 C31A 1.505(8)
C10 C31B 1.654(10)
C11 N2 1.324(8)
C11 C12 1.449(9)
C12 C13 1.337(11)
C12 H23 0.9500
C13 C14 1.462(8)
C13 H24 0.9500
C14 N2 1.377(8)
C14 C15 1.385(8)
C15 C16 1.414(8)
C15 C37 1.508(8)
C16 N3 1.376(7)
C16 C17 1.381(8)
C17 C18 1.377(8)
C17 H25 0.9500
C18 C19 1.387(8)
C18 H26 0.9500
C19 N3 1.378(7)
C19 C20 1.445(7)
C20 C21 1.374(8)
C20 C43 1.506(8)
C21 N4 1.398(7)
C21 C22 1.453(8)
C22 C23 1.352(8)
C22 H27 0.9500
C23 C24 1.452(9)
C23 H28 0.9500
C24 N4 1.332(8)
C24 C25 1.463(9)
C25 C26 1.359(9)
C25 C49A 1.489(8)
C25 C49B 1.688(13)
C26 N5 1.398(8)
C26 C27 1.455(9)
C27 C28 1.341(10)
C27 H29 0.9500
C28 C29 1.469(9)
C28 H30 0.9500
C29 N5 1.343(7)
C29 C30 1.427(9)
C30 S2 1.745(6)
N3 H45 0.8800
C31A C32A 1.3900
C31A C36A 1.3900
C32A F1A 1.335(8)
C32A C33A 1.3900
C33A F2A 1.328(8)
C33A C34A 1.3900
C34A F3A 1.340(7)
C34A C35A 1.3900
C35A F4A 1.323(8)
C35A C36A 1.3900
C36A F5A 1.313(8)
C31B C32B 1.3900
C31B C36B 1.3900
C32B F1B 1.352(12)
C32B C33B 1.3900
C33B F2B 1.388(12)
C33B C34B 1.3900
C34B F3B 1.361(11)
C34B C35B 1.3900
C35B F4B 1.334(12)
C35B C36B 1.3900
C36B F5B 1.277(13)
C37 C38 1.359(10)
C37 C42 1.406(10)
C38 F6 1.337(10)
C38 C39 1.417(12)
C39 F7 1.311(9)
C39 C40 1.382(14)
C40 C41 1.320(13)
C40 F8 1.368(9)
C41 F9 1.344(10)
C41 C42 1.388(10)
C42 F10 1.311(9)
C43 C48 1.387(8)
C43 C44 1.397(8)
C44 F11 1.337(7)
C44 C45 1.385(9)
C45 F12 1.352(7)
C45 C46 1.360(10)
C46 F13 1.331(7)
C46 C47 1.380(11)
C47 F14 1.340(8)
C47 C48 1.366(9)
C48 F15 1.341(7)
C49A C50A 1.3900
C49A C54A 1.3900
C50A F16A 1.327(10)
C50A C51A 1.3900
C51A F17A 1.352(9)
C51A C52A 1.3900
C52A F18A 1.334(9)
C52A C53A 1.3900
C53A F19A 1.325(10)
C53A C54A 1.3900
C54A F20A 1.281(9)
C49B C50B 1.3900
C49B C54B 1.3900
C50B F16B 1.34(2)
C50B C51B 1.3900
C51B F17B 1.34(2)
C51B C52B 1.3900
C52B F18B 1.350(16)
C52B C53B 1.3900
C53B F19B 1.342(18)
C53B C54B 1.3900
C54B F20B 1.281(16)
S2 C55 1.683(8)
C55 H31 0.9500
S3 C56 1.707(7)
C56 H32 0.9500
C57 C86 1.384(10)
C57 C58 1.415(10)
C57 S4 1.728(6)
C58 C111 1.376(8)
C58 C59 1.464(9)
C59 C112 1.358(10)
C59 C60 1.419(8)
C60 C61 1.396(9)
C60 S4 1.739(7)
C61 C62 1.443(8)
C61 S6 1.725(7)
C62 N6 1.318(7)
C62 C63 1.474(8)
C63 C64 1.341(8)
C63 H33 0.9500
C64 C65 1.465(8)
C64 H34 0.9500
C65 C66 1.357(8)
C65 N6 1.407(7)
C66 C67 1.463(7)
C66 C87 1.493(8)
C67 N7 1.338(7)
C67 C68 1.461(8)
C68 C69 1.350(8)
C68 H35 0.9500
C69 C70 1.441(8)
C69 H36 0.9500
C70 C71 1.366(8)
C70 N7 1.397(7)
C71 C72 1.438(8)
C71 C93 1.503(7)
C72 N8 1.381(7)
C72 C73 1.402(8)
C73 C74 1.356(9)
C73 H37 0.9500
C74 C75 1.412(9)
C74 H38 0.9500
C75 N8 1.373(7)
C75 C76 1.427(8)
C76 C77 1.377(9)
C76 C99 1.494(8)
C77 N9 1.407(7)
C77 C78 1.461(9)
C78 C79 1.355(9)
C78 H39 0.9500
C79 C80 1.462(9)
C79 H40 0.9500
C80 N9 1.312(9)
C80 C81 1.462(9)
C81 C82 1.350(10)
C81 C205 1.400(11)
C81 C105 1.651(11)
C82 N10 1.422(10)
C82 C83 1.482(9)
C83 C84 1.332(12)
C83 H41 0.9500
C84 C85 1.492(10)
C84 H42 0.9500
C85 N10 1.327(8)
C85 C86 1.401(11)
C86 S5 1.744(7)
N8 H46 0.8800
C87 C88 1.362(9)
C87 C92 1.381(9)
C88 F21 1.363(7)
C88 C89 1.397(9)
C89 F22 1.352(8)
C89 C90 1.363(10)
C90 F23 1.339(7)
C90 C91 1.371(11)
C91 F24 1.323(8)
C91 C92 1.379(10)
C92 F25 1.354(8)
C93 C94 1.379(8)
C93 C98 1.398(8)
C94 F26 1.347(7)
C94 C95 1.378(8)
C95 F27 1.341(7)
C95 C96 1.386(9)
C96 F28 1.323(7)
C96 C97 1.385(10)
C97 F29 1.346(8)
C97 C98 1.371(9)
C98 F30 1.348(7)
C99 C100 1.363(10)
C99 C104 1.374(9)
C100 F31 1.334(8)
C100 C101 1.403(10)
C101 F32 1.321(9)
C101 C102 1.364(10)
C102 F33 1.346(7)
C102 C103 1.366(10)
C103 F34 1.351(8)
C103 C104 1.382(9)
C104 F35 1.347(8)
C105 C106 1.3900
C105 C110 1.3900
C106 F36A 1.223(12)
C106 C107 1.3900
C107 F37A 1.258(14)
C107 C108 1.3900
C108 F38A 1.340(13)
C108 C109 1.3900
C109 F39A 1.359(13)
C109 C110 1.3900
C110 F40A 1.320(13)
C205 C206 1.3900
C205 C210 1.3900
C206 F36B 1.357(12)
C206 C207 1.3900
C207 F37B 1.372(17)
C207 C208 1.3900
C208 F38B 1.373(15)
C208 C209 1.3900
C209 F39B 1.342(12)
C209 C210 1.3900
C210 F40B 1.305(11)
S5 C111 1.713(9)
C111 H43 0.9500
S6 C112 1.726(7)
C112 H44 0.9500
Cl1 C115 1.739(7)
C113 C118 1.355(12)
C113 C115 1.360(10)
C113 H1 0.9500
C114 C118 1.359(12)
C114 C117 1.364(13)
C114 H2 0.9500
C115 C116 1.372(10)
C116 C117 1.403(13)
C116 H3 0.9500
C117 H4 0.9500
C118 H5 0.9500
C119 C120 1.3900
C119 C124 1.3900
C119 Cl2A 1.721(9)
C120 C121 1.3900
C120 H6 0.9500
C121 C122 1.3900
C121 H7 0.9500
C122 C123 1.3900
C122 H8 0.9500
C123 C124 1.3900
C123 H9 0.9500
C124 H10 0.9500
C219 C220 1.3900
C219 C224 1.3900
C219 Cl2B 1.701(12)
C220 C221 1.3900
C220 H11 0.9500
C221 C222 1.3900
C221 H12 0.9500
C222 C223 1.3900
C222 H13 0.9500
C223 C224 1.3900
C223 H14 0.9500
C224 H15 0.9500
C212 C213 1.3900
C212 C217 1.3900
C212 Cl3 1.691(12)
C213 C214 1.3900
C214 C215 1.3900
C215 C216 1.3900
C216 C217 1.3900

loop_
_geom_torsion_atom_site_label_1
_geom_torsion_atom_site_label_2
_geom_torsion_atom_site_label_3
_geom_torsion_atom_site_label_4
_geom_torsion
C30 C1 C2 C55 -0.6(7)
S1 C1 C2 C55 -179.0(4)
C30 C1 C2 C3 179.2(5)
S1 C1 C2 C3 0.8(6)
C55 C2 C3 C56 1.6(13)
C1 C2 C3 C56 -178.2(7)
C55 C2 C3 C4 -179.6(7)
C1 C2 C3 C4 0.7(6)
C56 C3 C4 C5 1.3(7)
C2 C3 C4 C5 -177.9(5)
C56 C3 C4 S1 177.3(4)
C2 C3 C4 S1 -1.9(6)
C3 C4 C5 C6 177.8(5)
S1 C4 C5 C6 2.5(9)
C3 C4 C5 S3 -0.4(6)
S1 C4 C5 S3 -175.6(4)
C4 C5 C6 N1 -145.8(6)
S3 C5 C6 N1 32.1(9)
C4 C5 C6 C7 32.3(9)
S3 C5 C6 C7 -149.8(5)
N1 C6 C7 C8 -0.5(7)
C5 C6 C7 C8 -178.8(5)
C6 C7 C8 C9 1.7(6)
C7 C8 C9 C10 175.5(7)
C7 C8 C9 N1 -2.5(7)
N1 C9 C10 C11 177.6(7)
C8 C9 C10 C11 -0.2(12)
N1 C9 C10 C31A -17.3(11)
C8 C9 C10 C31A 165.0(6)
N1 C9 C10 C31B 9.0(9)
C8 C9 C10 C31B -168.7(6)
C9 C10 C11 N2 -27.8(12)
C31A C10 C11 N2 165.7(6)
C31B C10 C11 N2 138.5(8)
C9 C10 C11 C12 151.5(8)
C31A C10 C11 C12 -15.0(10)
C31B C10 C11 C12 -42.2(12)
N2 C11 C12 C13 4.2(9)
C10 C11 C12 C13 -175.1(7)
C11 C12 C13 C14 -4.0(8)
C12 C13 C14 N2 2.9(8)
C12 C13 C14 C15 -174.6(6)
N2 C14 C15 C16 -4.7(10)
C13 C14 C15 C16 172.4(6)
N2 C14 C15 C37 173.9(5)
C13 C14 C15 C37 -9.0(9)
C14 C15 C16 N3 1.3(10)
C37 C15 C16 N3 -177.4(5)
C14 C15 C16 C17 -178.5(6)
C37 C15 C16 C17 2.8(8)
N3 C16 C17 C18 -0.1(7)
C15 C16 C17 C18 179.8(5)
C16 C17 C18 C19 0.1(7)
C17 C18 C19 N3 -0.1(6)
C17 C18 C19 C20 177.4(5)
N3 C19 C20 C21 14.3(9)
C18 C19 C20 C21 -162.7(6)
N3 C19 C20 C43 -168.2(5)
C18 C19 C20 C43 14.8(8)
C19 C20 C21 N4 178.7(5)
C43 C20 C21 N4 1.3(8)
C19 C20 C21 C22 3.6(10)
C43 C20 C21 C22 -173.8(6)
C20 C21 C22 C23 175.1(6)
N4 C21 C22 C23 -0.3(6)
C21 C22 C23 C24 0.2(6)
C22 C23 C24 N4 0.1(7)
C22 C23 C24 C25 -176.1(7)
N4 C24 C25 C26 171.5(7)
C23 C24 C25 C26 -12.6(13)
N4 C24 C25 C49A -19.4(10)
C23 C24 C25 C49A 156.5(7)
N4 C24 C25 C49B 14.2(10)
C23 C24 C25 C49B -169.9(8)
C24 C25 C26 N5 -2.4(12)
C49A C25 C26 N5 -171.0(6)
C49B C25 C26 N5 152.6(8)
C24 C25 C26 C27 178.5(7)
C49A C25 C26 C27 9.9(12)
C49B C25 C26 C27 -26.5(12)
C25 C26 C27 C28 175.9(7)
N5 C26 C27 C28 -3.3(8)
C26 C27 C28 C29 2.3(7)
C27 C28 C29 N5 -0.7(7)
C27 C28 C29 C30 177.3(6)
C2 C1 C30 C29 179.7(5)
S1 C1 C30 C29 -2.0(8)
C2 C1 C30 S2 -0.2(6)
S1 C1 C30 S2 178.0(3)
N5 C29 C30 C1 2.8(8)
C28 C29 C30 C1 -175.0(6)
N5 C29 C30 S2 -177.2(4)
C28 C29 C30 S2 4.9(9)
C30 C1 S1 C4 -179.8(5)
C2 C1 S1 C4 -1.6(4)
C5 C4 S1 C1 177.1(6)
C3 C4 S1 C1 2.0(4)
C5 C6 N1 C9 177.2(6)
C7 C6 N1 C9 -1.1(7)
C10 C9 N1 C6 -175.9(7)
C8 C9 N1 C6 2.2(7)
C12 C11 N2 C14 -2.3(8)
C10 C11 N2 C14 177.1(6)
C15 C14 N2 C11 177.1(6)
C13 C14 N2 C11 -0.3(7)
C17 C16 N3 C19 0.0(6)
C15 C16 N3 C19 -179.9(5)
C18 C19 N3 C16 0.1(6)
C20 C19 N3 C16 -177.3(5)
C23 C24 N4 C21 -0.3(7)
C25 C24 N4 C21 176.4(6)
C20 C21 N4 C24 -175.8(5)
C22 C21 N4 C24 0.3(7)
C30 C29 N5 C26 -179.5(5)
C28 C29 N5 C26 -1.3(6)
C25 C26 N5 C29 -176.5(6)
C27 C26 N5 C29 2.7(7)
C9 C10 C31A C32A 122.6(7)
C11 C10 C31A C32A -70.4(8)
C31B C10 C31A C32A 58.9(9)
C9 C10 C31A C36A -53.2(10)
C11 C10 C31A C36A 113.8(6)
C31B C10 C31A C36A -116.9(11)
C36A C31A C32A F1A -179.7(8)
C10 C31A C32A F1A 4.4(8)
C36A C31A C32A C33A 0.0
C10 C31A C32A C33A -175.9(7)
F1A C32A C33A F2A -1.6(9)
C31A C32A C33A F2A 178.7(8)
F1A C32A C33A C34A 179.7(8)
C31A C32A C33A C34A 0.0
F2A C33A C34A F3A 1.8(8)
C32A C33A C34A F3A -179.5(8)
F2A C33A C34A C35A -178.7(8)
C32A C33A C34A C35A 0.0
F3A C34A C35A F4A 1.6(9)
C33A C34A C35A F4A -178.0(8)
F3A C34A C35A C36A 179.5(8)
C33A C34A C35A C36A 0.0
F4A C35A C36A F5A 0.3(8)
C34A C35A C36A F5A -177.7(8)
F4A C35A C36A C31A 177.9(8)
C34A C35A C36A C31A 0.0
C32A C31A C36A F5A 177.6(8)
C10 C31A C36A F5A -6.8(9)
C32A C31A C36A C35A 0.0
C10 C31A C36A C35A 175.6(7)
C9 C10 C31B C32B 68.5(9)
C11 C10 C31B C32B -99.9(10)
C31A C10 C31B C32B -164.0(13)
C9 C10 C31B C36B -112.3(7)
C11 C10 C31B C36B 79.4(9)
C31A C10 C31B C36B 15.3(8)
C36B C31B C32B F1B 172.2(12)
C10 C31B C32B F1B -8.6(13)
C36B C31B C32B C33B 0.0
C10 C31B C32B C33B 179.2(9)
F1B C32B C33B F2B -1.7(9)
C31B C32B C33B F2B 172.8(11)
F1B C32B C33B C34B -174.5(9)
C31B C32B C33B C34B 0.0
F2B C33B C34B F3B 7.1(11)
C32B C33B C34B F3B -179.6(10)
F2B C33B C34B C35B -173.3(10)
C32B C33B C34B C35B 0.0
F3B C34B C35B F4B 0.4(11)
C33B C34B C35B F4B -179.2(11)
F3B C34B C35B C36B 179.6(10)
C33B C34B C35B C36B 0.0
F4B C35B C36B F5B -1.7(11)
C34B C35B C36B F5B 179.1(11)
F4B C35B C36B C31B 179.3(11)
C34B C35B C36B C31B 0.0
C32B C31B C36B F5B -179.0(12)
C10 C31B C36B F5B 1.7(10)
C32B C31B C36B C35B 0.0
C10 C31B C36B C35B -179.3(7)
C14 C15 C37 C38 106.3(8)
C16 C15 C37 C38 -74.8(8)
C14 C15 C37 C42 -75.8(8)
C16 C15 C37 C42 103.1(7)
C42 C37 C38 F6 178.0(7)
C15 C37 C38 F6 -4.0(12)
C42 C37 C38 C39 -0.7(12)
C15 C37 C38 C39 177.3(7)
F6 C38 C39 F7 -0.5(13)
C37 C38 C39 F7 178.2(8)
F6 C38 C39 C40 -177.7(8)
C37 C38 C39 C40 1.0(13)
F7 C39 C40 C41 -179.4(9)
C38 C39 C40 C41 -2.2(13)
F7 C39 C40 F8 3.4(13)
C38 C39 C40 F8 -179.5(8)
F8 C40 C41 F9 -0.6(12)
C39 C40 C41 F9 -177.7(8)
F8 C40 C41 C42 -179.8(7)
C39 C40 C41 C42 3.1(13)
C40 C41 C42 F10 179.1(7)
F9 C41 C42 F10 -0.1(10)
C40 C41 C42 C37 -2.7(11)
F9 C41 C42 C37 178.1(6)
C38 C37 C42 F10 179.7(7)
C15 C37 C42 F10 1.6(9)
C38 C37 C42 C41 1.5(10)
C15 C37 C42 C41 -176.6(6)
C21 C20 C43 C48 57.1(8)
C19 C20 C43 C48 -120.6(6)
C21 C20 C43 C44 -122.7(6)
C19 C20 C43 C44 59.5(7)
C48 C43 C44 F11 178.5(5)
C20 C43 C44 F11 -1.6(9)
C48 C43 C44 C45 1.7(9)
C20 C43 C44 C45 -178.4(6)
F11 C44 C45 F12 2.0(9)
C43 C44 C45 F12 178.9(6)
F11 C44 C45 C46 -180.0(6)
C43 C44 C45 C46 -3.1(10)
F12 C45 C46 F13 0.3(11)
C44 C45 C46 F13 -177.7(6)
F12 C45 C46 C47 -179.4(6)
C44 C45 C46 C47 2.6(11)
F13 C46 C47 F14 0.1(11)
C45 C46 C47 F14 179.8(7)
F13 C46 C47 C48 179.4(7)
C45 C46 C47 C48 -0.8(11)
F14 C47 C48 F15 -4.1(9)
C46 C47 C48 F15 176.6(6)
F14 C47 C48 C43 178.8(6)
C46 C47 C48 C43 -0.5(10)
C44 C43 C48 F15 -176.9(5)
C20 C43 C48 F15 3.2(9)
C44 C43 C48 C47 0.1(9)
C20 C43 C48 C47 -179.8(6)
C26 C25 C49A C50A 107.4(8)
C24 C25 C49A C50A -62.7(9)
C49B C25 C49A C50A -151.8(13)
C26 C25 C49A C54A -82.4(8)
C24 C25 C49A C54A 107.4(7)
C49B C25 C49A C54A 18.4(10)
C54A C49A C50A F16A -177.6(8)
C25 C49A C50A F16A -7.8(9)
C54A C49A C50A C51A 0.0
C25 C49A C50A C51A 169.8(8)
F16A C50A C51A F17A -3.5(9)
C49A C50A C51A F17A 178.8(8)
F16A C50A C51A C52A 177.6(8)
C49A C50A C51A C52A 0.0
F17A C51A C52A F18A 1.5(9)
C50A C51A C52A F18A -179.7(9)
F17A C51A C52A C53A -178.8(9)
C50A C51A C52A C53A 0.0
F18A C52A C53A F19A -1.2(9)
C51A C52A C53A F19A 179.1(9)
F18A C52A C53A C54A 179.7(9)
C51A C52A C53A C54A 0.0
F19A C53A C54A F20A 2.3(10)
C52A C53A C54A F20A -178.6(8)
F19A C53A C54A C49A -179.1(9)
C52A C53A C54A C49A 0.0
C50A C49A C54A F20A 178.6(9)
C25 C49A C54A F20A 8.1(9)
C50A C49A C54A C53A 0.0
C25 C49A C54A C53A -170.5(7)
C26 C25 C49B C50B 94.4(9)
C24 C25 C49B C50B -106.4(8)
C49A C25 C49B C50B -3.2(9)
C26 C25 C49B C54B -98.1(11)
C24 C25 C49B C54B 61.1(12)
C49A C25 C49B C54B 164.4(17)
C54B C49B C50B F16B -174.7(18)
C25 C49B C50B F16B -5.9(16)
C54B C49B C50B C51B 0.0
C25 C49B C50B C51B 168.8(10)
F16B C50B C51B F17B -3(2)
C49B C50B C51B F17B -177.8(19)
F16B C50B C51B C52B 174.9(18)
C49B C50B C51B C52B 0.0
F17B C51B C52B F18B -1.2(18)
C50B C51B C52B F18B -179.1(15)
F17B C51B C52B C53B 177.9(19)
C50B C51B C52B C53B 0.0
F18B C52B C53B F19B 0.6(16)
C51B C52B C53B F19B -178.6(14)
F18B C52B C53B C54B 179.1(14)
C51B C52B C53B C54B 0.0
F19B C53B C54B F20B 0.1(16)
C52B C53B C54B F20B -178.4(15)
F19B C53B C54B C49B 178.5(15)
C52B C53B C54B C49B 0.0
C50B C49B C54B F20B 178.4(15)
C25 C49B C54B F20B 11.9(16)
C50B C49B C54B C53B 0.0
C25 C49B C54B C53B -166.5(13)
C1 C30 S2 C55 0.8(4)
C29 C30 S2 C55 -179.2(5)
C1 C2 C55 S2 1.2(6)
C3 C2 C55 S2 -178.6(6)
C30 S2 C55 C2 -1.1(5)
C4 C5 S3 C56 -0.5(5)
C6 C5 S3 C56 -178.6(6)
C4 C3 C56 S3 -1.7(7)
C2 C3 C56 S3 177.2(6)
C5 S3 C56 C3 1.2(5)
C86 C57 C58 C111 -0.1(7)
S4 C57 C58 C111 -177.8(4)
C86 C57 C58 C59 178.9(5)
S4 C57 C58 C59 1.2(6)
C111 C58 C59 C112 0.2(13)
C57 C58 C59 C112 -178.4(7)
C111 C58 C59 C60 177.5(6)
C57 C58 C59 C60 -1.0(6)
C112 C59 C60 C61 2.7(7)
C58 C59 C60 C61 -175.5(5)
C112 C59 C60 S4 178.7(4)
C58 C59 C60 S4 0.5(6)
C59 C60 C61 C62 175.9(5)
S4 C60 C61 C62 0.6(9)
C59 C60 C61 S6 -1.8(6)
S4 C60 C61 S6 -177.1(3)
C60 C61 C62 N6 -151.3(6)
S6 C61 C62 N6 26.0(9)
C60 C61 C62 C63 29.2(9)
S6 C61 C62 C63 -153.5(5)
N6 C62 C63 C64 0.8(7)
C61 C62 C63 C64 -179.7(5)
C62 C63 C64 C65 1.3(6)
C63 C64 C65 C66 176.1(6)
C63 C64 C65 N6 -2.9(6)
N6 C65 C66 C67 177.8(5)
C64 C65 C66 C67 -1.1(9)
N6 C65 C66 C87 -6.8(8)
C64 C65 C66 C87 174.3(5)
C65 C66 C67 N7 -21.7(9)
C87 C66 C67 N7 162.7(5)
C65 C66 C67 C68 157.1(6)
C87 C66 C67 C68 -18.5(8)
N7 C67 C68 C69 1.4(7)
C66 C67 C68 C69 -177.5(5)
C67 C68 C69 C70 -0.7(7)
C68 C69 C70 C71 -179.6(5)
C68 C69 C70 N7 -0.2(7)
N7 C70 C71 C72 -3.7(9)
C69 C70 C71 C72 175.6(6)
N7 C70 C71 C93 176.4(5)
C69 C70 C71 C93 -4.2(8)
C70 C71 C72 N8 -0.7(9)
C93 C71 C72 N8 179.2(5)
C70 C71 C72 C73 -179.5(6)
C93 C71 C72 C73 0.3(8)
N8 C72 C73 C74 0.8(7)
C71 C72 C73 C74 179.8(6)
C72 C73 C74 C75 -0.8(8)
C73 C74 C75 N8 0.6(7)
C73 C74 C75 C76 179.1(6)
N8 C75 C76 C77 2.0(11)
C74 C75 C76 C77 -176.2(6)
N8 C75 C76 C99 -176.7(6)
C74 C75 C76 C99 5.0(9)
C75 C76 C77 N9 178.7(6)
C99 C76 C77 N9 -2.5(8)
C75 C76 C77 C78 -1.1(12)
C99 C76 C77 C78 177.6(6)
C76 C77 C78 C79 179.4(7)
N9 C77 C78 C79 -0.5(7)
C77 C78 C79 C80 -0.2(7)
C78 C79 C80 N9 0.9(8)
C78 C79 C80 C81 -179.9(6)
N9 C80 C81 C82 -173.9(6)
C79 C80 C81 C82 6.9(11)
N9 C80 C81 C205 8.4(10)
C79 C80 C81 C205 -170.9(8)
N9 C80 C81 C105 5.5(8)
C79 C80 C81 C105 -173.7(7)
C205 C81 C82 N10 -178.1(7)
C80 C81 C82 N10 4.0(10)
C105 C81 C82 N10 -175.4(7)
C205 C81 C82 C83 2.4(11)
C80 C81 C82 C83 -175.5(6)
C105 C81 C82 C83 5.2(11)
C81 C82 C83 C84 179.6(7)
N10 C82 C83 C84 0.1(8)
C82 C83 C84 C85 0.0(8)
C83 C84 C85 N10 -0.1(8)
C83 C84 C85 C86 -179.1(6)
C58 C57 C86 C85 -177.8(5)
S4 C57 C86 C85 -0.4(9)
C58 C57 C86 S5 0.0(6)
S4 C57 C86 S5 177.4(3)
N10 C85 C86 C57 2.4(9)
C84 C85 C86 C57 -178.7(6)
N10 C85 C86 S5 -174.9(4)
C84 C85 C86 S5 4.1(10)
C86 C57 S4 C60 -178.1(5)
C58 C57 S4 C60 -0.7(4)
C61 C60 S4 C57 175.4(6)
C59 C60 S4 C57 0.1(4)
C61 C62 N6 C65 178.0(6)
C63 C62 N6 C65 -2.5(6)
C66 C65 N6 C62 -175.8(5)
C64 C65 N6 C62 3.2(6)
C68 C67 N7 C70 -1.5(6)
C66 C67 N7 C70 177.4(5)
C71 C70 N7 C67 -179.6(5)
C69 C70 N7 C67 1.0(6)
C74 C75 N8 C72 -0.1(6)
C76 C75 N8 C72 -178.6(6)
C73 C72 N8 C75 -0.4(6)
C71 C72 N8 C75 -179.5(5)
C79 C80 N9 C77 -1.1(7)
C81 C80 N9 C77 179.5(5)
C76 C77 N9 C80 -178.9(5)
C78 C77 N9 C80 1.0(7)
C86 C85 N10 C82 179.2(5)
C84 C85 N10 C82 0.2(7)
C81 C82 N10 C85 -179.7(6)
C83 C82 N10 C85 -0.1(7)
C65 C66 C87 C88 -60.1(8)
C67 C66 C87 C88 115.7(7)
C65 C66 C87 C92 123.6(7)
C67 C66 C87 C92 -60.5(8)
C92 C87 C88 F21 176.5(6)
C66 C87 C88 F21 0.0(10)
C92 C87 C88 C89 -0.4(11)
C66 C87 C88 C89 -176.8(7)
C87 C88 C89 F22 178.1(7)
F21 C88 C89 F22 1.2(11)
C87 C88 C89 C90 0.5(12)
F21 C88 C89 C90 -176.5(7)
F22 C89 C90 F23 1.4(12)
C88 C89 C90 F23 179.0(7)
F22 C89 C90 C91 -176.8(8)
C88 C89 C90 C91 0.8(12)
F23 C90 C91 F24 -0.9(12)
C89 C90 C91 F24 177.3(8)
F23 C90 C91 C92 179.7(7)
C89 C90 C91 C92 -2.1(12)
F24 C91 C92 F25 2.3(11)
C90 C91 C92 F25 -178.3(7)
F24 C91 C92 C87 -177.1(7)
C90 C91 C92 C87 2.3(12)
C88 C87 C92 F25 179.5(6)
C66 C87 C92 F25 -4.0(9)
C88 C87 C92 C91 -1.0(10)
C66 C87 C92 C91 175.5(7)
C70 C71 C93 C94 76.6(7)
C72 C71 C93 C94 -103.3(6)
C70 C71 C93 C98 -101.7(7)
C72 C71 C93 C98 78.5(7)
C98 C93 C94 F26 178.8(5)
C71 C93 C94 F26 0.5(9)
C98 C93 C94 C95 -2.7(9)
C71 C93 C94 C95 179.0(5)
F26 C94 C95 F27 -0.7(8)
C93 C94 C95 F27 -179.2(5)
F26 C94 C95 C96 -178.7(5)
C93 C94 C95 C96 2.8(9)
F27 C95 C96 F28 -0.3(9)
C94 C95 C96 F28 177.7(6)
F27 C95 C96 C97 -179.3(5)
C94 C95 C96 C97 -1.3(9)
F28 C96 C97 F29 0.5(10)
C95 C96 C97 F29 179.5(6)
F28 C96 C97 C98 -179.1(6)
C95 C96 C97 C98 -0.2(10)
F29 C97 C98 F30 0.0(9)
C96 C97 C98 F30 179.6(6)
F29 C97 C98 C93 -179.5(5)
C96 C97 C98 C93 0.2(10)
C94 C93 C98 F30 -178.3(5)
C71 C93 C98 F30 0.1(8)
C94 C93 C98 C97 1.2(9)
C71 C93 C98 C97 179.5(6)
C77 C76 C99 C100 -90.9(8)
C75 C76 C99 C100 88.0(8)
C77 C76 C99 C104 80.8(8)
C75 C76 C99 C104 -100.3(8)
C104 C99 C100 F31 -177.7(8)
C76 C99 C100 F31 -5.5(12)
C104 C99 C100 C101 -3.0(12)
C76 C99 C100 C101 169.2(8)
F31 C100 C101 F32 -5.1(14)
C99 C100 C101 F32 -179.9(8)
F31 C100 C101 C102 -179.8(8)
C99 C100 C101 C102 5.4(14)
F32 C101 C102 F33 2.4(13)
C100 C101 C102 F33 177.1(8)
F32 C101 C102 C103 179.7(8)
C100 C101 C102 C103 -5.5(13)
F33 C102 C103 F34 1.0(11)
C101 C102 C103 F34 -176.4(8)
F33 C102 C103 C104 -179.0(7)
C101 C102 C103 C104 3.6(12)
C100 C99 C104 F35 174.1(7)
C76 C99 C104 F35 2.0(11)
C100 C99 C104 C103 0.9(12)
C76 C99 C104 C103 -171.1(7)
F34 C103 C104 F35 5.5(11)
C102 C103 C104 F35 -174.5(7)
F34 C103 C104 C99 178.8(7)
C102 C103 C104 C99 -1.2(12)
C82 C81 C105 C106 -85.3(9)
C205 C81 C105 C106 -73(4)
C80 C81 C105 C106 95.3(8)
C82 C81 C105 C110 96.5(9)
C205 C81 C105 C110 108(4)
C80 C81 C105 C110 -83.0(9)
C110 C105 C106 F36A -178.8(16)
C81 C105 C106 F36A 2.9(13)
C110 C105 C106 C107 0.0
C81 C105 C106 C107 -178.2(10)
F36A C106 C107 F37A -3.2(15)
C105 C106 C107 F37A 177.9(14)
F36A C106 C107 C108 178.8(16)
C105 C106 C107 C108 0.0
F37A C107 C108 F38A -0.4(15)
C106 C107 C108 F38A 177.7(12)
F37A C107 C108 C109 -178.0(14)
C106 C107 C108 C109 0.0
F38A C108 C109 F39A 2.0(14)
C107 C108 C109 F39A 179.8(13)
F38A C108 C109 C110 -177.8(11)
C107 C108 C109 C110 0.0
F39A C109 C110 F40A 0.2(14)
C108 C109 C110 F40A 180.0(12)
F39A C109 C110 C105 -179.8(13)
C108 C109 C110 C105 0.0
C106 C105 C110 F40A -180.0(12)
C81 C105 C110 F40A -1.7(13)
C106 C105 C110 C109 0.0
C81 C105 C110 C109 178.3(10)
C82 C81 C205 C206 -121.7(7)
C80 C81 C205 C206 56.3(10)
C105 C81 C205 C206 69(3)
C82 C81 C205 C210 67.0(12)
C80 C81 C205 C210 -114.9(10)
C105 C81 C205 C210 -102(4)
C210 C205 C206 F36B -173.7(16)
C81 C205 C206 F36B 14.7(13)
C210 C205 C206 C207 0.0
C81 C205 C206 C207 -171.6(12)
F36B C206 C207 F37B -4.0(14)
C205 C206 C207 F37B -178.2(15)
F36B C206 C207 C208 174.2(15)
C205 C206 C207 C208 0.0
F37B C207 C208 F38B -2.3(16)
C206 C207 C208 F38B 179.5(12)
F37B C207 C208 C209 178.2(15)
C206 C207 C208 C209 0.0
F38B C208 C209 F39B -0.5(14)
C207 C208 C209 F39B 178.9(13)
F38B C208 C209 C210 -179.5(12)
C207 C208 C209 C210 0.0
F39B C209 C210 F40B 0.5(13)
C208 C209 C210 F40B 179.4(11)
F39B C209 C210 C205 -179.0(12)
C208 C209 C210 C205 0.0
C206 C205 C210 F40B -179.4(11)
C81 C205 C210 F40B -8.5(14)
C206 C205 C210 C209 0.0
C81 C205 C210 C209 170.9(13)
C57 C86 S5 C111 0.1(4)
C85 C86 S5 C111 177.7(6)
C57 C58 C111 S5 0.2(6)
C59 C58 C111 S5 -178.4(6)
C86 S5 C111 C58 -0.2(5)
C60 C61 S6 C112 0.4(5)
C62 C61 S6 C112 -177.2(6)
C60 C59 C112 S6 -2.2(7)
C58 C59 C112 S6 175.1(6)
C61 S6 C112 C59 1.1(5)
C118 C113 C115 C116 -0.7(10)
C118 C113 C115 Cl1 -179.7(5)
C113 C115 C116 C117 1.2(10)
Cl1 C115 C116 C117 -179.8(5)
C118 C114 C117 C116 -0.4(12)
C115 C116 C117 C114 -0.7(11)
C115 C113 C118 C114 -0.4(11)
C117 C114 C118 C113 0.9(12)
C124 C119 C120 C121 0.0
Cl2A C119 C120 C121 179.2(8)
C119 C120 C121 C122 0.0
C120 C121 C122 C123 0.0
C121 C122 C123 C124 0.0
C122 C123 C124 C119 0.0
C120 C119 C124 C123 0.0
Cl2A C119 C124 C123 -179.2(8)
C224 C219 C220 C221 0.0
Cl2B C219 C220 C221 174.5(13)
C219 C220 C221 C222 0.0
C220 C221 C222 C223 0.0
C221 C222 C223 C224 0.0
C222 C223 C224 C219 0.0
C220 C219 C224 C223 0.0
Cl2B C219 C224 C223 -174.4(13)
C217 C212 C213 C214 0.0
Cl3 C212 C213 C214 179.7(16)
C212 C213 C214 C215 0.0
C213 C214 C215 C216 0.0
C214 C215 C216 C217 0.0
C215 C216 C217 C212 0.0
C213 C212 C217 C216 0.0
Cl3 C212 C217 C216 -179.8(14)
